data_7118216
loop_
_publ_author_name
'H\"anninen, Mikko M'
'Zamora, Matthew T.'
'MacNeil, Connor S.'
'Knott, Jackson P.'
'Hayes, Paul G.'

_publ_section_title
;
 Elucidation of the resting state of a rhodium NNN-pincer hydrogenation
 catalyst that features a remarkably upfield hydride (1)H NMR chemical
 shift.
;
_journal_issue 3
_journal_name_full 'Chemical communications (Cambridge, England)'
_journal_page_first 586
_journal_page_last 589
_journal_paper_doi 10.1039/c5cc08348f
_journal_volume 52
_journal_year 2016
_chemical_formula_moiety 'C92 H90 N6 P4 Rh2, C6 H6'
_chemical_formula_sum 'C98 H96 N6 P4 Rh2'
_chemical_formula_weight 1687.50
_chemical_name_systematic
;
 ?
;
_chemical_properties_physical 'Air-sensitive, Moisture-sensitive'
_space_group_crystal_system monoclinic
_space_group_IT_number 15
_space_group_name_Hall '-C 2yc'
_space_group_name_H-M_alt 'C 1 2/c 1'
_symmetry_space_group_name_Hall '-C 2yc'
_symmetry_space_group_name_H-M 'C 1 2/c 1'
_atom_sites_solution_hydrogens mixed
_atom_sites_solution_primary direct
_audit_creation_date 2014-10-14
_audit_creation_method
;
Olex2 1.2
(compiled 2014.09.19 svn.r3010 for OlexSys, GUI svn.r4874)
;
_audit_update_record
;
2014-11-14 deposited with the CCDC.
2015-11-02 downloaded from the CCDC.
;
_cell_angle_alpha 90
_cell_angle_beta 119.527(5)
_cell_angle_gamma 90
_cell_formula_units_Z 8
_cell_length_a 42.986(11)
_cell_length_b 17.237(4)
_cell_length_c 27.577(9)
_cell_measurement_reflns_used 9302
_cell_measurement_temperature 173
_cell_measurement_theta_max 25.520
_cell_measurement_theta_min 2.343
_cell_volume 17779(8)
_computing_cell_refinement 'SAINT v8.34A (Bruker, 2013)'
_computing_data_reduction 'SAINT v8.34A (Bruker, 2013)'
_computing_molecular_graphics 'Olex2 (Dolomanov et al., 2009)'
_computing_publication_material 'Olex2 (Dolomanov et al., 2009)'
_computing_structure_refinement 'ShelXL (Sheldrick, 2008)'
_computing_structure_solution 'ShelXS (Sheldrick, 2008)'
_diffrn_ambient_temperature 173
_diffrn_measured_fraction_theta_full 0.999
_diffrn_measured_fraction_theta_max 0.999
_diffrn_measurement_device_type 'Bruker APEX-II CCD'
_diffrn_measurement_method '\f and \w scans'
_diffrn_radiation_type MoK\a
_diffrn_radiation_wavelength 0.71073
_diffrn_reflns_av_R_equivalents 0.0767
_diffrn_reflns_av_unetI/netI 0.0551
_diffrn_reflns_laue_measured_fraction_full 0.999
_diffrn_reflns_laue_measured_fraction_max 0.999
_diffrn_reflns_limit_h_max 51
_diffrn_reflns_limit_h_min -51
_diffrn_reflns_limit_k_max 20
_diffrn_reflns_limit_k_min -20
_diffrn_reflns_limit_l_max 32
_diffrn_reflns_limit_l_min -32
_diffrn_reflns_number 105476
_diffrn_reflns_point_group_measured_fraction_full 0.999
_diffrn_reflns_point_group_measured_fraction_max 0.999
_diffrn_reflns_theta_full 25.000
_diffrn_reflns_theta_max 25.000
_diffrn_reflns_theta_min 1.498
_diffrn_standards_number 0
_exptl_absorpt_coefficient_mu 0.492
_exptl_absorpt_correction_T_max 0.7454
_exptl_absorpt_correction_T_min 0.6662
_exptl_absorpt_correction_type multi-scan
_exptl_absorpt_process_details
;
SADABS-2012/1 (Bruker,2012) was used for absorption correction.
wR2(int) was 0.0792 before and 0.0726 after correction.
The Ratio of minimum to maximum transmission is 0.8937.
The \l/2 correction factor is 0.0015.
;
_exptl_crystal_colour 'dark red'
_exptl_crystal_colour_modifier dark
_exptl_crystal_colour_primary red
_exptl_crystal_density_diffrn 1.261
_exptl_crystal_description block
_exptl_crystal_F_000 7008
_exptl_crystal_size_max 0.2
_exptl_crystal_size_mid 0.16
_exptl_crystal_size_min 0.1
_refine_diff_density_max 0.848
_refine_diff_density_min -0.634
_refine_diff_density_rms 0.078
_refine_ls_extinction_method none
_refine_ls_goodness_of_fit_ref 1.077
_refine_ls_hydrogen_treatment mixed
_refine_ls_matrix_type full
_refine_ls_number_parameters 1139
_refine_ls_number_reflns 15648
_refine_ls_number_restraints 353
_refine_ls_restrained_S_all 1.134
_refine_ls_R_factor_all 0.0609
_refine_ls_R_factor_gt 0.0412
_refine_ls_shift/su_max 0.002
_refine_ls_shift/su_mean 0.000
_refine_ls_structure_factor_coef Fsqd
_refine_ls_weighting_details 'w=1/[\s^2^(Fo^2^)+(0.0599P)^2^+19.8721P] where P=(Fo^2^+2Fc^2^)/3'
_refine_ls_weighting_scheme calc
_refine_ls_wR_factor_gt 0.1085
_refine_ls_wR_factor_ref 0.1168
_reflns_Friedel_coverage 0.000
_reflns_number_gt 12225
_reflns_number_total 15648
_reflns_threshold_expression 'I > 2\s(I)'
_cod_data_source_file c5cc08348f2.cif
_cod_data_source_block 4_ph14013_0m
_cod_original_cell_volume 17779(9)
_cod_database_code 7118216
_shelxl_version_number 2013-4
_shelx_space_group_comment
;
The symmetry employed for this shelxl refinement is uniquely defined
by the following loop, which should always be used as a source of
symmetry information in preference to the above space-group names.
They are only intended as comments.
;
_olex2_refinement_description
;
1. Fixed Uiso
 At 1.2 times of:
  All C(H) groups
 At 1.5 times of:
  All C(H,H,H) groups
2. Shared sites
{C5A, C5B, C5C}
{C8A, C8B, C8C}
3. Restrained distances
 C23A-C24A = C25A-C23A
 1.54 with sigma of 0.01
 C6A-C5A = C7A-C6A = C8A-C7A = C9A-C8A = C9A-C10A = C5A-C10A
 1.39 with sigma of 0.01
 C6B-C5B = C7B-C6B = C8B-C7B = C9B-C8B = C9B-C10B = C5B-C10B
 1.39 with sigma of 0.01
 C6C-C5C = C7C-C6C = C8C-C7C = C9C-C8C = C9C-C10C = C5C-C10C
 1.39 with sigma of 0.01
 C4S-C9S = C5S-C4S = C5S-C6S = C6S-C7S = C7S-C8S = C9S-C8S
 1.39 with sigma of 0.005
 N6-H6
 0.9 with sigma of 0.01
 C24A-C25A
 2.9 with sigma of 0.04
4. Restrained planarity
 C5A, C10A, C9A, C8A, C7A, C6A
 with sigma of 0.1
 C5B, C10B, C9B, C8B, C7B, C6B
 with sigma of 0.1
 C5C, C10C, C9C, C8C, C7C, C6C
 with sigma of 0.1
 C4S, C5S, C6S, C7S, C8S, C9S
 with sigma of 0.1
5. Rigid bond restraints
 C17, C18, C19, C20, C21, C22
 with sigma for 1-2 distances of 0.01 and sigma for 1-3 distances of 0.01
 C9B, C6A, C7A, C8B, C8C, C6B, C7B, C9C, C8A, C10A, C9A, C7C, C6C, C10B, C10C,
 C5A, C5C, C5B
 with sigma for 1-2 distances of 0.01 and sigma for 1-3 distances of 0.01
6. Uiso/Uaniso restraints and constraints
C7S \\sim C5S \\sim C4S \\sim C9S \\sim C8S \\sim C6S: within 1.7A with sigma
of 0.02 and sigma for terminal atoms of 0.04
C6S \\sim C5S \\sim C4S \\sim C9S \\sim C8S \\sim C7S: within 2A with sigma of
0.01 and sigma for terminal atoms of 0.02
Uanis(C17) \\sim Ueq, Uanis(C18) \\sim Ueq, Uanis(C19) \\sim Ueq, Uanis(C20)
\\sim Ueq, Uanis(C21) \\sim Ueq, Uanis(C22) \\sim Ueq: with sigma of 0.003 and
sigma for terminal atoms of 0.006
Uanis(C94) \\sim Ueq, Uanis(C95) \\sim Ueq, Uanis(C96) \\sim Ueq: with sigma of
0.003 and sigma for terminal atoms of 0.006
Uanis(C75) \\sim Ueq, Uanis(C74) \\sim Ueq: with sigma of 0.003 and sigma for
terminal atoms of 0.006
Uanis(C13) \\sim Ueq, Uanis(C14) \\sim Ueq, Uanis(C15) \\sim Ueq: with sigma of
0.005 and sigma for terminal atoms of 0.01
Uanis(C23B) \\sim Ueq, Uanis(C25B) \\sim Ueq, Uanis(C25A) \\sim Ueq,
Uanis(C24B) \\sim Ueq, Uanis(C23A) \\sim Ueq, Uanis(C24A) \\sim Ueq: with sigma
of 0.007 and sigma for terminal atoms of 0.014
Uanis(C5A) \\sim Ueq, Uanis(C9B) \\sim Ueq, Uanis(C6A) \\sim Ueq, Uanis(C5C)
\\sim Ueq, Uanis(C7A) \\sim Ueq, Uanis(C8B) \\sim Ueq, Uanis(C8C) \\sim Ueq,
Uanis(C6B) \\sim Ueq, Uanis(C9C) \\sim Ueq, Uanis(C5B) \\sim Ueq, Uanis(C8A)
\\sim Ueq, Uanis(C10A) \\sim Ueq, Uanis(C9A) \\sim Ueq, Uanis(C7C) \\sim Ueq,
Uanis(C6C) \\sim Ueq, Uanis(C10B) \\sim Ueq, Uanis(C10C) \\sim Ueq, Uanis(C7B)
\\sim Ueq: with sigma of 0.01 and sigma for terminal atoms of 0.02
Uanis(C5A) = Uanis(C5B) = Uanis(C5C)
Uanis(C8A) = Uanis(C8B) = Uanis(C8C)
7. Others
 1*[Sof(C5A)+Sof(C6A)+Sof(H6A)+Sof(C7A)+Sof(H7A)+Sof(C8A)+Sof(H8A)+Sof(C10A)+
 Sof(H10A)+Sof(C9A)+Sof(H9A)]+1*[Sof(C9B)+Sof(H9B)+Sof(C8B)+Sof(H8B)+Sof(C6B)+
 Sof(H6B)+Sof(C7B)+Sof(H7B)+Sof(C5B)+Sof(C10B)+Sof(H10B)]+1*[Sof(C5C)+Sof(C8C)+
 Sof(H8C)+Sof(C9C)+Sof(H9C)+Sof(C7C)+Sof(H7C)+Sof(C6C)+Sof(H6C)+Sof(C10C)+
 Sof(H10C)]=1 with esd of 0.0001
 Sof(C24B)=Sof(H24D)=Sof(H24E)=Sof(H24F)=Sof(C25B)=Sof(H25D)=Sof(H25E)=
 Sof(H25F)=Sof(C23B)=Sof(H23B)=1-FVAR(1)
 Sof(C23A)=Sof(H23A)=Sof(C25A)=Sof(H25A)=Sof(H25B)=Sof(H25C)=Sof(C24A)=
 Sof(H24A)=Sof(H24B)=Sof(H24C)=FVAR(1)
 Sof(C5A)=Sof(C6A)=Sof(H6A)=Sof(C7A)=Sof(H7A)=Sof(C8A)=Sof(H8A)=Sof(C10A)=
 Sof(H10A)=Sof(C9A)=Sof(H9A)=FVAR(2)
 Sof(C9B)=Sof(H9B)=Sof(C8B)=Sof(H8B)=Sof(C6B)=Sof(H6B)=Sof(C7B)=Sof(H7B)=
 Sof(C5B)=Sof(C10B)=Sof(H10B)=FVAR(3)
 Sof(C5C)=Sof(C8C)=Sof(H8C)=Sof(C9C)=Sof(H9C)=Sof(C7C)=Sof(H7C)=Sof(C6C)=
 Sof(H6C)=Sof(C10C)=Sof(H10C)=FVAR(4)
 Fixed Sof: C8S(0.5) H8S(0.5) C7S(0.5) H7S(0.5) C6S(0.5) H6S(0.5) C9S(0.5)
 H9S(0.5) C4S(0.5) H4S(0.5) C5S(0.5) H5S(0.5)
8.a Ternary CH refined with riding coordinates:
 C73(H73), C44(H44), C95(H95), C23A(H23A), C23B(H23B)
8.b Aromatic/amide H refined with riding coordinates:
 C86(H86), C53(H53), C56(H56), C39(H39), C87(H87), C27(H27), C77(H77),
 C83(H83), C68(H68), C3(H3), C62(H62), C85(H85), C40(H40), C22(H22), C15(H15),
 C31(H31), C58(H58), C43(H43), C42(H42), C33(H33), C72(H72), C60(H60), C52(H52),
  C78(H78), C57(H57), C89(H89), C71(H71), C28(H28), C37(H37), C30(H30), C2(H2),
 C18(H18), C79(H79), C81(H81), C12(H12), C80(H80), C69(H69), C66(H66), C35(H35),
  C29(H29), C84(H84), C36(H36), C21(H21), C63(H63), C65(H65), C59(H59),
 C34(H34), C19(H19), C13(H13), C16(H16), C93(H93), C64(H64), C92(H92), C90(H90),
  C14(H14), C9B(H9B), C6A(H6A), C7A(H7A), C8B(H8B), C2S(H2S), C1S(H1S),
 C3S(H3S), C8S(H8S), C7S(H7S), C6S(H6S), C9S(H9S), C4S(H4S), C5S(H5S), C8C(H8C),
  C6B(H6B), C7B(H7B), C9C(H9C), C8A(H8A), C10A(H10A), C9A(H9A), C7C(H7C),
 C6C(H6C), C10B(H10B), C10C(H10C)
8.c Idealised Me refined as rotating group:
 C74(H74A,H74B,H74C), C45(H45A,H45B,H45C), C46(H46A,H46B,H46C), C75(H75A,H75B,
 H75C), C94(H94A,H94B,H94C), C96(H96A,H96B,H96C), C25A(H25A,H25B,H25C),
 C24A(H24A,H24B,H24C), C24B(H24D,H24E,H24F), C25B(H25D,H25E,H25F)
;

loop_
_space_group_symop_operation_xyz
'x, y, z'
'-x, y, -z+1/2'
'x+1/2, y+1/2, z'
'-x+1/2, y+1/2, -z+1/2'
'-x, -y, -z'
'x, -y, z-1/2'
'-x+1/2, -y+1/2, -z'
'x+1/2, -y+1/2, z-1/2'

loop_
_atom_site_label
_atom_site_type_symbol
_atom_site_fract_x
_atom_site_fract_y
_atom_site_fract_z
_atom_site_U_iso_or_equiv
_atom_site_adp_type
_atom_site_occupancy
_atom_site_site_symmetry_order
_atom_site_calc_flag
_atom_site_refinement_flags_posn
_atom_site_refinement_flags_adp
_atom_site_refinement_flags_occupancy
_atom_site_disorder_assembly
_atom_site_disorder_group
Rh2 Rh 0.34247(2) 0.55703(2) 0.42833(2) 0.02151(8) Uani 1 1 d . . . . .
Rh1 Rh 0.35995(2) 0.70871(2) 0.41869(2) 0.02754(8) Uani 1 1 d . . . . .
P2 P 0.27216(2) 0.64991(5) 0.39950(3) 0.02308(19) Uani 1 1 d . . . . .
P1 P 0.36293(3) 0.88772(5) 0.44055(4) 0.0342(2) Uani 1 1 d . . . . .
P4 P 0.41458(2) 0.53400(5) 0.51630(3) 0.02382(19) Uani 1 1 d . . . . .
P3 P 0.30195(2) 0.34269(5) 0.42062(4) 0.02442(19) Uani 1 1 d . . . . .
N4 N 0.35484(7) 0.45309(15) 0.47403(11) 0.0226(6) Uani 1 1 d . . . . .
C86 C 0.39047(9) 0.6671(2) 0.38049(15) 0.0336(8) Uani 1 1 d . . . . .
H86 H 0.3928 0.7199 0.3730 0.040 Uiso 1 1 calc R . . . .
N1 N 0.32047(7) 0.76706(15) 0.42559(12) 0.0287(6) Uani 1 1 d . . . . .
N6 N 0.41259(8) 0.61517(16) 0.54667(12) 0.0291(6) Uani 1 1 d D . . . .
C53 C 0.39826(9) 0.3847(2) 0.54684(15) 0.0326(8) Uani 1 1 d . . . . .
H53 H 0.4205 0.3713 0.5783 0.039 Uiso 1 1 calc R . . . .
C26 C 0.22909(9) 0.65404(18) 0.39613(14) 0.0257(7) Uani 1 1 d . . . . .
N3 N 0.29852(7) 0.58424(15) 0.43988(11) 0.0231(6) Uani 1 1 d . . . . .
C56 C 0.29243(10) 0.2455(2) 0.49120(16) 0.0381(9) Uani 1 1 d . . . . .
H56 H 0.2917 0.2926 0.5085 0.046 Uiso 1 1 calc R . . . .
C55 C 0.29884(9) 0.24777(19) 0.44662(14) 0.0291(8) Uani 1 1 d . . . . .
C32 C 0.26395(8) 0.6277(2) 0.33032(13) 0.0262(7) Uani 1 1 d . . . . .
C39 C 0.32483(9) 0.6278(2) 0.53726(14) 0.0319(8) Uani 1 1 d . . . . .
H39 H 0.3331 0.6738 0.5284 0.038 Uiso 1 1 calc R . . . .
C87 C 0.40475(9) 0.6415(2) 0.43592(14) 0.0290(8) Uani 1 1 d . . . . .
H87 H 0.4200 0.6741 0.4662 0.035 Uiso 1 1 calc R . . . .
C54 C 0.38983(9) 0.45355(18) 0.51695(13) 0.0250(7) Uani 1 1 d . . . . .
C4 C 0.28647(9) 0.74798(19) 0.41354(14) 0.0284(8) Uani 1 1 d . . . . .
C67 C 0.23228(9) 0.37557(19) 0.37498(13) 0.0274(7) Uani 1 1 d . . . . .
C27 C 0.19779(9) 0.6518(2) 0.34532(16) 0.0391(9) Uani 1 1 d . . . . .
H27 H 0.1990 0.6474 0.3119 0.047 Uiso 1 1 calc R . . . .
N5 N 0.26814(7) 0.39553(15) 0.40043(11) 0.0283(6) Uani 1 1 d . . . . .
C77 C 0.48777(10) 0.5614(2) 0.57756(16) 0.0421(9) Uani 1 1 d . . . . .
H77 H 0.4819 0.6119 0.5843 0.051 Uiso 1 1 calc R . . . .
C83 C 0.37668(8) 0.5114(2) 0.39984(13) 0.0270(7) Uani 1 1 d . . . . .
H83 H 0.3708 0.4603 0.4055 0.032 Uiso 1 1 calc R . . . .
C68 C 0.21807(10) 0.3028(2) 0.35248(15) 0.0364(9) Uani 1 1 d . . . . .
H68 H 0.2335 0.2632 0.3529 0.044 Uiso 1 1 calc R . . . .
C5A C 0.38057(11) 0.9528(2) 0.49913(17) 0.0475(10) Uani 0.594(3) 1 d D U P A 3
C76 C 0.46105(9) 0.5072(2) 0.54806(13) 0.0282(8) Uani 1 1 d . . . . .
C38 C 0.30493(8) 0.57464(18) 0.49579(13) 0.0232(7) Uani 1 1 d . . . . .
C3 C 0.26691(10) 0.8146(2) 0.40910(16) 0.0365(9) Uani 1 1 d . . . . .
H3 H 0.2427 0.8169 0.4010 0.044 Uiso 1 1 calc R . . . .
C62 C 0.34700(12) 0.2976(2) 0.37838(19) 0.0508(11) Uani 1 1 d . . . . .
H62 H 0.3640 0.2839 0.4155 0.061 Uiso 1 1 calc R . . . .
C51 C 0.34159(8) 0.38283(19) 0.47683(13) 0.0249(7) Uani 1 1 d . . . . .
C85 C 0.37214(10) 0.6129(2) 0.33484(15) 0.0379(9) Uani 1 1 d . . . . .
H85 H 0.3638 0.6299 0.2977 0.045 Uiso 1 1 calc R . . . .
C40 C 0.33278(10) 0.6142(2) 0.59196(15) 0.0371(9) Uani 1 1 d . . . . .
H40 H 0.3462 0.6518 0.6197 0.044 Uiso 1 1 calc R . . . .
C22 C 0.45120(13) 0.7982(3) 0.5149(2) 0.0631(13) Uani 1 1 d . U . . .
H22 H 0.4448 0.7762 0.5403 0.076 Uiso 1 1 calc R . . . .
C15 C 0.33119(15) 0.9387(3) 0.2813(2) 0.0729(15) Uani 1 1 d . U . . .
H15 H 0.3221 0.9096 0.2478 0.088 Uiso 1 1 calc R . . . .
C31 C 0.22663(10) 0.6623(2) 0.44445(16) 0.0372(9) Uani 1 1 d . . . . .
H31 H 0.2478 0.6648 0.4797 0.045 Uiso 1 1 calc R . . . .
C61 C 0.31377(10) 0.3265(2) 0.36641(15) 0.0330(8) Uani 1 1 d . . . . .
C58 C 0.28810(14) 0.1073(3) 0.48532(19) 0.0636(14) Uani 1 1 d . . . . .
H58 H 0.2846 0.0591 0.4986 0.076 Uiso 1 1 calc R . . . .
C43 C 0.29299(10) 0.50836(19) 0.51009(14) 0.0307(8) Uani 1 1 d . . . . .
H43 H 0.2790 0.4714 0.4822 0.037 Uiso 1 1 calc R . . . .
C42 C 0.30131(10) 0.4957(2) 0.56461(15) 0.0366(9) Uani 1 1 d . . . . .
H42 H 0.2928 0.4500 0.5735 0.044 Uiso 1 1 calc R . . . .
C17 C 0.42466(11) 0.8240(2) 0.46339(17) 0.0452(10) Uani 1 1 d . U . . .
C33 C 0.26209(11) 0.6870(2) 0.29497(16) 0.0429(10) Uani 1 1 d . . . . .
H33 H 0.2652 0.7395 0.3070 0.052 Uiso 1 1 calc R . . . .
C72 C 0.20775(10) 0.4322(2) 0.37123(14) 0.0311(8) Uani 1 1 d . . . . .
H72 H 0.2160 0.4830 0.3848 0.037 Uiso 1 1 calc R . . . .
C60 C 0.29975(12) 0.1799(2) 0.42132(17) 0.0493(11) Uani 1 1 d . . . . .
H60 H 0.3042 0.1810 0.3909 0.059 Uiso 1 1 calc R . . . .
C52 C 0.36768(9) 0.3394(2) 0.52142(14) 0.0328(8) Uani 1 1 d . . . . .
H52 H 0.3649 0.2886 0.5321 0.039 Uiso 1 1 calc R . . . .
C78 C 0.52322(11) 0.5408(3) 0.59698(18) 0.0554(12) Uani 1 1 d . . . . .
H78 H 0.5416 0.5775 0.6175 0.067 Uiso 1 1 calc R . . . .
N2 N 0.38802(8) 0.81462(17) 0.44921(14) 0.0401(8) Uani 1 1 d . . . . .
C57 C 0.28718(11) 0.1761(2) 0.51075(18) 0.0483(11) Uani 1 1 d . . . . .
H57 H 0.2830 0.1753 0.5415 0.058 Uiso 1 1 calc R . . . .
C89 C 0.41579(11) 0.7031(2) 0.61647(18) 0.0456(10) Uani 1 1 d . . . . .
H89 H 0.4054 0.7425 0.5889 0.055 Uiso 1 1 calc R . . . .
C11 C 0.35241(10) 0.9452(2) 0.37984(16) 0.0369(9) Uani 1 1 d . . . . .
C71 C 0.17181(10) 0.4153(2) 0.34817(16) 0.0381(9) Uani 1 1 d . . . . .
H71 H 0.1561 0.4551 0.3466 0.046 Uiso 1 1 calc R . . . .
C88 C 0.42193(9) 0.6298(2) 0.60239(14) 0.0320(8) Uani 1 1 d . . . . .
C41 C 0.32171(10) 0.5479(2) 0.60693(14) 0.0326(8) Uani 1 1 d . . . . .
C28 C 0.16491(10) 0.6560(3) 0.34257(18) 0.0506(11) Uani 1 1 d . . . . .
H28 H 0.1436 0.6539 0.3075 0.061 Uiso 1 1 calc R . . . .
C37 C 0.25951(10) 0.5511(2) 0.31280(14) 0.0341(8) Uani 1 1 d . . . . .
H37 H 0.2610 0.5105 0.3371 0.041 Uiso 1 1 calc R . . . .
C30 C 0.19362(11) 0.6667(3) 0.44118(18) 0.0496(11) Uani 1 1 d . . . . .
H30 H 0.1921 0.6723 0.4743 0.060 Uiso 1 1 calc R . . . .
C2 C 0.28980(10) 0.8772(2) 0.41883(17) 0.0426(10) Uani 1 1 d . . . . .
H2 H 0.2842 0.9306 0.4184 0.051 Uiso 1 1 calc R . . . .
C82 C 0.39550(8) 0.56306(19) 0.44591(13) 0.0258(7) Uani 1 1 d . . . . .
C18 C 0.43472(12) 0.8555(3) 0.4274(2) 0.0590(12) Uani 1 1 d . U . . .
H18 H 0.4169 0.8723 0.3915 0.071 Uiso 1 1 calc R . . . .
C79 C 0.53210(11) 0.4688(3) 0.58712(18) 0.0551(12) Uani 1 1 d . . . . .
H79 H 0.5565 0.4554 0.6010 0.066 Uiso 1 1 calc R . . . .
C81 C 0.47045(10) 0.4350(2) 0.53775(16) 0.0403(9) Uani 1 1 d . . . . .
H81 H 0.4523 0.3980 0.5170 0.048 Uiso 1 1 calc R . . . .
C20 C 0.49729(15) 0.8385(4) 0.4952(3) 0.0852(16) Uani 1 1 d . U . . .
C12 C 0.35539(16) 1.0245(3) 0.3797(2) 0.0741(16) Uani 1 1 d . . . . .
H12 H 0.3631 1.0540 0.4128 0.089 Uiso 1 1 calc R . . . .
C80 C 0.50577(11) 0.4159(3) 0.55714(18) 0.0511(11) Uani 1 1 d . . . . .
H80 H 0.5118 0.3660 0.5497 0.061 Uiso 1 1 calc R . . . .
C73 C 0.11846(11) 0.3251(3) 0.3035(2) 0.0569(12) Uani 1 1 d . . . . .
H73 H 0.1060 0.3750 0.3016 0.068 Uiso 1 1 calc R . . . .
C69 C 0.18202(10) 0.2874(2) 0.32975(17) 0.0434(10) Uani 1 1 d . . . . .
H69 H 0.1735 0.2370 0.3153 0.052 Uiso 1 1 calc R . . . .
C44 C 0.33330(11) 0.5309(3) 0.66738(15) 0.0443(10) Uani 1 1 d . . . . .
H44 H 0.3412 0.5811 0.6882 0.053 Uiso 1 1 calc R . . . .
C1 C 0.32223(10) 0.8466(2) 0.42924(15) 0.0344(8) Uani 1 1 d . . . . .
C66 C 0.28952(11) 0.3475(2) 0.31256(15) 0.0392(9) Uani 1 1 d . . . . .
H66 H 0.2670 0.3683 0.3043 0.047 Uiso 1 1 calc R . . . .
C35 C 0.25092(12) 0.5933(3) 0.22381(17) 0.0555(12) Uani 1 1 d . . . . .
H35 H 0.2463 0.5814 0.1872 0.067 Uiso 1 1 calc R . . . .
C29 C 0.16291(11) 0.6631(3) 0.3905(2) 0.0537(12) Uani 1 1 d . . . . .
H29 H 0.1403 0.6656 0.3886 0.064 Uiso 1 1 calc R . . . .
C84 C 0.36682(9) 0.5384(2) 0.34446(14) 0.0341(8) Uani 1 1 d . . . . .
H84 H 0.3564 0.5030 0.3141 0.041 Uiso 1 1 calc R . . . .
C91 C 0.44046(13) 0.6634(3) 0.71331(19) 0.0647(14) Uani 1 1 d . . . . .
C70 C 0.15772(10) 0.3430(2) 0.32727(16) 0.0410(9) Uani 1 1 d . . . . .
C74 C 0.11298(15) 0.2707(4) 0.3423(3) 0.0934(19) Uani 1 1 d . U . . .
H74A H 0.1252 0.2917 0.3803 0.140 Uiso 1 1 calc GR . . . .
H74B H 0.1228 0.2195 0.3421 0.140 Uiso 1 1 calc GR . . . .
H74C H 0.0874 0.2658 0.3295 0.140 Uiso 1 1 calc GR . . . .
C45 C 0.30356(12) 0.4989(3) 0.67602(17) 0.0612(13) Uani 1 1 d . . . . .
H45A H 0.2967 0.4473 0.6590 0.092 Uiso 1 1 calc GR . . . .
H45B H 0.2829 0.5336 0.6586 0.092 Uiso 1 1 calc GR . . . .
H45C H 0.3119 0.4950 0.7160 0.092 Uiso 1 1 calc GR . . . .
C36 C 0.25286(12) 0.5346(2) 0.25912(16) 0.0471(10) Uani 1 1 d . . . . .
H36 H 0.2496 0.4823 0.2467 0.056 Uiso 1 1 calc R . . . .
C46 C 0.36542(13) 0.4766(4) 0.6921(2) 0.0787(17) Uani 1 1 d . . . . .
H46A H 0.3851 0.5005 0.6892 0.118 Uiso 1 1 calc GR . . . .
H46B H 0.3588 0.4274 0.6716 0.118 Uiso 1 1 calc GR . . . .
H46C H 0.3730 0.4668 0.7314 0.118 Uiso 1 1 calc GR . . . .
C21 C 0.48700(15) 0.8041(3) 0.5298(3) 0.0817(16) Uani 1 1 d . U . . .
H21 H 0.5047 0.7840 0.5647 0.098 Uiso 1 1 calc R . . . .
C63 C 0.35532(15) 0.2889(3) 0.3359(2) 0.0667(14) Uani 1 1 d . . . . .
H63 H 0.3780 0.2690 0.3441 0.080 Uiso 1 1 calc R . . . .
C65 C 0.29808(14) 0.3384(3) 0.26985(19) 0.0570(12) Uani 1 1 d . . . . .
H65 H 0.2813 0.3524 0.2326 0.068 Uiso 1 1 calc R . . . .
C59 C 0.29410(16) 0.1094(3) 0.4405(2) 0.0735(16) Uani 1 1 d . . . . .
H59 H 0.2944 0.0625 0.4226 0.088 Uiso 1 1 calc R . . . .
C34 C 0.25555(13) 0.6684(3) 0.24127(18) 0.0591(13) Uani 1 1 d . . . . .
H34 H 0.2544 0.7086 0.2168 0.071 Uiso 1 1 calc R . . . .
C19 C 0.47042(14) 0.8630(3) 0.4428(2) 0.0784(15) Uani 1 1 d . U . . .
H19 H 0.4768 0.8853 0.4174 0.094 Uiso 1 1 calc R . . . .
C13 C 0.34645(17) 1.0613(3) 0.3274(3) 0.0918(19) Uani 1 1 d . U . . .
H13 H 0.3477 1.1161 0.3250 0.110 Uiso 1 1 calc R . . . .
C16 C 0.33950(12) 0.9031(3) 0.33032(17) 0.0538(11) Uani 1 1 d . . . . .
H16 H 0.3364 0.8486 0.3308 0.065 Uiso 1 1 calc R . . . .
C93 C 0.43755(10) 0.5743(2) 0.64403(15) 0.0399(9) Uani 1 1 d . . . . .
H93 H 0.4421 0.5239 0.6350 0.048 Uiso 1 1 calc R . . . .
C64 C 0.33092(16) 0.3089(3) 0.2822(2) 0.0643(14) Uani 1 1 d . . . . .
H64 H 0.3367 0.3024 0.2534 0.077 Uiso 1 1 calc R . . . .
C92 C 0.44667(12) 0.5912(3) 0.69851(17) 0.0545(12) Uani 1 1 d . . . . .
H92 H 0.4574 0.5522 0.7262 0.065 Uiso 1 1 calc R . . . .
C90 C 0.42501(12) 0.7185(3) 0.6715(2) 0.0620(14) Uani 1 1 d . . . . .
H90 H 0.4205 0.7688 0.6808 0.074 Uiso 1 1 calc R . . . .
C75 C 0.10176(16) 0.2926(4) 0.2447(3) 0.104(2) Uani 1 1 d . U . . .
H75A H 0.1145 0.2454 0.2449 0.156 Uiso 1 1 calc GR . . . .
H75B H 0.1035 0.3312 0.2200 0.156 Uiso 1 1 calc GR . . . .
H75C H 0.0766 0.2804 0.2314 0.156 Uiso 1 1 calc GR . . . .
C94 C 0.41910(19) 0.6914(5) 0.7798(3) 0.115(2) Uani 1 1 d . U . . .
H94A H 0.4042 0.6446 0.7677 0.172 Uiso 1 1 calc GR . . . .
H94B H 0.4053 0.7356 0.7569 0.172 Uiso 1 1 calc GR . . . .
H94C H 0.4267 0.7020 0.8190 0.172 Uiso 1 1 calc GR . . . .
C14 C 0.33607(16) 1.0154(4) 0.2810(2) 0.0832(17) Uani 1 1 d . U . . .
H14 H 0.3322 1.0391 0.2474 0.100 Uiso 1 1 calc R . . . .
C96 C 0.48032(19) 0.7217(5) 0.8045(3) 0.121(3) Uani 1 1 d . U . . .
H96A H 0.4767 0.7750 0.7904 0.181 Uiso 1 1 calc GR . . . .
H96B H 0.5003 0.6983 0.8022 0.181 Uiso 1 1 calc GR . . . .
H96C H 0.4857 0.7221 0.8434 0.181 Uiso 1 1 calc GR . . . .
C9B C 0.4227(6) 0.9755(8) 0.5998(9) 0.091(6) Uani 0.203(3) 1 d D U P A 4
H9B H 0.4399 0.9559 0.6352 0.109 Uiso 0.203(3) 1 calc R . P A 4
C6A C 0.3616(2) 0.9716(5) 0.5262(3) 0.048(2) Uani 0.594(3) 1 d D U P A 3
H6A H 0.3386 0.9494 0.5133 0.058 Uiso 0.594(3) 1 calc R . P A 3
C95 C 0.45035(19) 0.6799(4) 0.7735(3) 0.0957(19) Uani 1 1 d . U . . .
H95 H 0.4583 0.6273 0.7904 0.115 Uiso 1 1 calc R . . . .
C23A C 0.5370(3) 0.8589(6) 0.5244(6) 0.076(4) Uani 0.517(11) 1 d D U P B 1
H23A H 0.5396 0.8992 0.5006 0.091 Uiso 0.517(11) 1 calc R . P B 1
C25A C 0.5508(4) 0.7819(8) 0.5124(8) 0.107(5) Uani 0.517(11) 1 d D U P B 1
H25A H 0.5379 0.7714 0.4722 0.161 Uiso 0.517(11) 1 calc GR . P B 1
H25B H 0.5469 0.7391 0.5322 0.161 Uiso 0.517(11) 1 calc GR . P B 1
H25C H 0.5764 0.7866 0.5251 0.161 Uiso 0.517(11) 1 calc GR . P B 1
C5C C 0.38057(11) 0.9528(2) 0.49913(17) 0.0475(10) Uani 0.203(3) 1 d D U P A 5
C7A C 0.3751(2) 1.0216(6) 0.5714(4) 0.073(3) Uani 0.594(3) 1 d D U P A 3
H7A H 0.3612 1.0362 0.5881 0.087 Uiso 0.594(3) 1 calc R . P A 3
C8B C 0.40889(18) 1.0492(4) 0.5911(3) 0.1007(19) Uani 0.203(3) 1 d D U P A 4
H8B H 0.4216 1.0879 0.6182 0.121 Uiso 0.203(3) 1 calc R . P A 4
C2S C 0.53540(19) 0.6173(4) 0.2908(3) 0.096(2) Uani 1 1 d . . . . .
H2S H 0.5598 0.6169 0.3192 0.115 Uiso 1 1 calc R . . . .
C1S C 0.52642(19) 0.6178(4) 0.2355(3) 0.101(2) Uani 1 1 d . . . . .
H1S H 0.5447 0.6185 0.2256 0.121 Uiso 1 1 calc R . . . .
C3S C 0.5083(2) 0.6173(4) 0.3047(3) 0.100(2) Uani 1 1 d . . . . .
H3S H 0.5144 0.6169 0.3428 0.120 Uiso 1 1 calc R . . . .
C8S C 0.5794(4) 0.9718(8) 0.7276(6) 0.108(4) Uani 0.5 1 d D . P . .
H8S H 0.6034 0.9892 0.7431 0.129 Uiso 0.5 1 calc R . P . .
C7S C 0.5686(4) 0.9501(7) 0.7649(7) 0.122(5) Uani 0.5 1 d D . P . .
H7S H 0.5849 0.9503 0.8039 0.147 Uiso 0.5 1 calc R . P . .
C6S C 0.5335(4) 0.9279(8) 0.7445(7) 0.148(5) Uani 0.5 1 d D . P . .
H6S H 0.5235 0.9176 0.7679 0.178 Uiso 0.5 1 calc R . P . .
C9S C 0.5594(4) 0.9713(9) 0.6704(6) 0.143(5) Uani 0.5 1 d D . P . .
H9S H 0.5682 0.9901 0.6471 0.172 Uiso 0.5 1 calc R . P . .
C4S C 0.5253(4) 0.9412(9) 0.6493(8) 0.157(6) Uani 0.5 1 d D . P . .
H4S H 0.5102 0.9339 0.6104 0.189 Uiso 0.5 1 calc R . P . .
C5S C 0.5138(5) 0.9219(8) 0.6869(7) 0.151(5) Uani 0.5 1 d D . P . .
H5S H 0.4901 0.9027 0.6716 0.182 Uiso 0.5 1 calc R . P . .
C24A C 0.5555(4) 0.8917(10) 0.5831(6) 0.156(8) Uani 0.517(11) 1 d D U P B 1
H24A H 0.5538 0.8544 0.6085 0.234 Uiso 0.517(11) 1 calc GR . P B 1
H24B H 0.5439 0.9404 0.5837 0.234 Uiso 0.517(11) 1 calc GR . P B 1
H24C H 0.5807 0.9016 0.5949 0.234 Uiso 0.517(11) 1 calc GR . P B 1
C24B C 0.5625(4) 0.8048(11) 0.5532(8) 0.114(6) Uani 0.483(11) 1 d . U P B 2
H24D H 0.5584 0.7491 0.5545 0.171 Uiso 0.483(11) 1 calc GR . P B 2
H24E H 0.5596 0.8315 0.5822 0.171 Uiso 0.483(11) 1 calc GR . P B 2
H24F H 0.5868 0.8133 0.5597 0.171 Uiso 0.483(11) 1 calc GR . P B 2
C25B C 0.5408(4) 0.7893(9) 0.4527(9) 0.125(6) Uani 0.483(11) 1 d . U P B 2
H25D H 0.5197 0.7952 0.4158 0.188 Uiso 0.483(11) 1 calc GR . P B 2
H25E H 0.5441 0.7344 0.4633 0.188 Uiso 0.483(11) 1 calc GR . P B 2
H25F H 0.5620 0.8084 0.4518 0.188 Uiso 0.483(11) 1 calc GR . P B 2
C23B C 0.5355(4) 0.8369(10) 0.4962(6) 0.081(4) Uani 0.483(11) 1 d . U P B 2
H23B H 0.5424 0.8918 0.4944 0.097 Uiso 0.483(11) 1 calc R . P B 2
C8C C 0.40889(18) 1.0492(4) 0.5911(3) 0.1007(19) Uani 0.203(3) 1 d D U P A 5
H8C H 0.4170 1.0830 0.6222 0.121 Uiso 0.203(3) 1 calc R . P A 5
C6B C 0.3627(5) 1.0216(9) 0.4965(9) 0.066(5) Uani 0.203(3) 1 d D U P A 4
H6B H 0.3415 1.0356 0.4634 0.079 Uiso 0.203(3) 1 calc R . P A 4
C7B C 0.3766(5) 1.0698(16) 0.5435(7) 0.096(7) Uani 0.203(3) 1 d D U P A 4
H7B H 0.3644 1.1158 0.5433 0.116 Uiso 0.203(3) 1 calc R . P A 4
C9C C 0.4194(6) 1.0639(12) 0.5513(7) 0.060(5) Uani 0.203(3) 1 d D U P A 5
H9C H 0.4353 1.1046 0.5547 0.072 Uiso 0.203(3) 1 calc R . P A 5
C5B C 0.38057(11) 0.9528(2) 0.49913(17) 0.0475(10) Uani 0.203(3) 1 d D U P A 4
C8A C 0.40889(18) 1.0492(4) 0.5911(3) 0.1007(19) Uani 0.594(3) 1 d D U P A 3
H8A H 0.4181 1.0856 0.6208 0.121 Uiso 0.594(3) 1 calc R . P A 3
C10A C 0.41621(19) 0.9790(4) 0.5204(3) 0.055(2) Uani 0.594(3) 1 d D U P A 3
H10A H 0.4296 0.9656 0.5027 0.066 Uiso 0.594(3) 1 calc R . P A 3
C9A C 0.4310(2) 1.0252(5) 0.5684(4) 0.071(3) Uani 0.594(3) 1 d D U P A 3
H9A H 0.4554 1.0404 0.5857 0.086 Uiso 0.594(3) 1 calc R . P A 3
C7C C 0.3871(6) 0.9875(10) 0.5868(10) 0.058(5) Uani 0.203(3) 1 d D U P A 5
H7C H 0.3840 0.9744 0.6177 0.070 Uiso 0.203(3) 1 calc R . P A 5
C6C C 0.3696(7) 0.9446(14) 0.5382(8) 0.051(6) Uani 0.203(3) 1 d D U P A 5
H6C H 0.3506 0.9105 0.5319 0.061 Uiso 0.203(3) 1 calc R . P A 5
C10B C 0.4087(4) 0.9327(13) 0.5506(6) 0.075(6) Uani 0.203(3) 1 d D U P A 4
H10B H 0.4197 0.8841 0.5528 0.090 Uiso 0.203(3) 1 calc R . P A 4
C10C C 0.4044(4) 1.0128(8) 0.5064(8) 0.047(5) Uani 0.203(3) 1 d D U P A 5
H10C H 0.4109 1.0192 0.4783 0.056 Uiso 0.203(3) 1 calc R . P A 5
H6 H 0.3971(8) 0.6489(18) 0.5221(13) 0.048(12) Uiso 1 1 d D . . . .
H1 H 0.3319(9) 0.634(2) 0.3847(15) 0.042(10) Uiso 1 1 d . . . . .

loop_
_atom_site_aniso_label
_atom_site_aniso_U_11
_atom_site_aniso_U_22
_atom_site_aniso_U_33
_atom_site_aniso_U_23
_atom_site_aniso_U_13
_atom_site_aniso_U_12
Rh2 0.01897(14) 0.02546(14) 0.01975(14) 0.00318(10) 0.00928(11) 0.00035(10)
Rh1 0.02245(15) 0.02855(15) 0.02897(16) 0.00765(11) 0.01064(12) -0.00190(11)
P2 0.0205(4) 0.0254(4) 0.0223(4) 0.0027(3) 0.0098(4) 0.0004(3)
P1 0.0385(6) 0.0300(5) 0.0315(5) -0.0002(4) 0.0154(4) -0.0106(4)
P4 0.0202(4) 0.0292(4) 0.0195(4) 0.0017(3) 0.0079(4) 0.0003(3)
P3 0.0284(5) 0.0222(4) 0.0235(5) 0.0000(3) 0.0134(4) -0.0031(3)
N4 0.0199(14) 0.0266(14) 0.0221(14) -0.0011(11) 0.0108(12) -0.0006(11)
C86 0.0286(19) 0.041(2) 0.036(2) 0.0106(17) 0.0191(17) 0.0009(16)
N1 0.0294(16) 0.0235(14) 0.0306(16) 0.0016(12) 0.0129(13) -0.0034(12)
N6 0.0283(16) 0.0294(15) 0.0260(16) 0.0014(13) 0.0107(14) -0.0001(13)
C53 0.031(2) 0.0310(18) 0.029(2) 0.0063(15) 0.0092(16) 0.0007(15)
C26 0.0243(18) 0.0218(16) 0.0316(19) 0.0000(14) 0.0143(16) 0.0006(13)
N3 0.0210(14) 0.0269(14) 0.0217(14) 0.0048(11) 0.0109(12) 0.0033(11)
C56 0.042(2) 0.036(2) 0.043(2) 0.0071(17) 0.0262(19) 0.0023(17)
C55 0.0281(19) 0.0265(18) 0.0292(19) 0.0027(15) 0.0114(16) -0.0060(14)
C32 0.0198(17) 0.039(2) 0.0215(17) 0.0074(15) 0.0113(14) 0.0068(14)
C39 0.035(2) 0.0305(19) 0.029(2) 0.0003(15) 0.0145(17) -0.0087(15)
C87 0.0229(17) 0.0335(19) 0.0296(19) 0.0032(15) 0.0122(15) -0.0034(14)
C54 0.0229(17) 0.0283(17) 0.0215(17) -0.0011(14) 0.0093(15) 0.0003(14)
C4 0.0273(18) 0.0284(18) 0.0284(19) 0.0033(15) 0.0129(16) -0.0014(14)
C67 0.0303(19) 0.0320(18) 0.0198(17) 0.0021(14) 0.0122(15) -0.0009(15)
C27 0.028(2) 0.054(2) 0.034(2) -0.0055(18) 0.0137(17) 0.0024(17)
N5 0.0259(15) 0.0283(15) 0.0271(16) -0.0001(12) 0.0103(13) -0.0039(12)
C77 0.031(2) 0.056(2) 0.038(2) -0.0082(19) 0.0160(18) -0.0066(18)
C83 0.0199(17) 0.040(2) 0.0228(18) 0.0010(15) 0.0117(15) -0.0007(14)
C68 0.034(2) 0.036(2) 0.038(2) -0.0079(17) 0.0173(18) -0.0006(16)
C5A 0.054(2) 0.051(2) 0.043(2) -0.0105(18) 0.0274(19) -0.0224(18)
C76 0.0219(18) 0.039(2) 0.0216(18) 0.0047(15) 0.0088(15) 0.0030(15)
C38 0.0220(17) 0.0297(17) 0.0187(17) -0.0001(14) 0.0106(14) 0.0010(13)
C3 0.033(2) 0.0307(19) 0.042(2) 0.0033(17) 0.0162(18) 0.0019(16)
C62 0.052(3) 0.059(3) 0.051(3) -0.006(2) 0.033(2) 0.003(2)
C51 0.0246(17) 0.0270(17) 0.0239(18) -0.0007(14) 0.0125(15) -0.0008(14)
C85 0.034(2) 0.062(3) 0.0208(19) 0.0088(18) 0.0161(17) 0.0057(18)
C40 0.041(2) 0.042(2) 0.025(2) -0.0081(16) 0.0141(17) -0.0115(17)
C22 0.052(2) 0.063(2) 0.062(2) 0.0169(18) 0.0183(18) -0.0158(18)
C15 0.076(3) 0.089(3) 0.053(3) 0.009(2) 0.031(2) 0.013(3)
C31 0.035(2) 0.047(2) 0.035(2) -0.0011(17) 0.0204(18) 0.0058(17)
C61 0.043(2) 0.0285(18) 0.038(2) -0.0076(16) 0.0278(19) -0.0114(16)
C58 0.084(4) 0.044(3) 0.053(3) 0.022(2) 0.027(3) -0.014(2)
C43 0.040(2) 0.0296(18) 0.0264(19) -0.0041(15) 0.0189(17) -0.0082(16)
C42 0.049(2) 0.035(2) 0.031(2) 0.0032(16) 0.0238(19) -0.0078(17)
C17 0.0370(18) 0.0394(18) 0.049(2) 0.0071(16) 0.0137(15) -0.0106(15)
C33 0.052(3) 0.043(2) 0.035(2) 0.0127(18) 0.023(2) 0.0104(19)
C72 0.038(2) 0.0300(18) 0.0270(19) -0.0022(15) 0.0171(17) -0.0014(15)
C60 0.080(3) 0.030(2) 0.036(2) 0.0000(17) 0.027(2) -0.007(2)
C52 0.034(2) 0.0304(19) 0.0272(19) 0.0074(15) 0.0102(16) -0.0013(15)
C78 0.026(2) 0.090(4) 0.048(3) -0.017(2) 0.016(2) -0.013(2)
N2 0.0281(17) 0.0332(16) 0.050(2) 0.0079(15) 0.0125(15) -0.0064(13)
C57 0.048(3) 0.052(3) 0.050(3) 0.020(2) 0.028(2) 0.002(2)
C89 0.038(2) 0.044(2) 0.045(3) -0.0130(19) 0.014(2) 0.0000(18)
C11 0.043(2) 0.034(2) 0.037(2) 0.0040(17) 0.0217(19) -0.0018(17)
C71 0.038(2) 0.044(2) 0.038(2) 0.0010(18) 0.0226(19) 0.0070(18)
C88 0.0243(18) 0.042(2) 0.0273(19) -0.0086(16) 0.0109(16) -0.0097(16)
C41 0.034(2) 0.042(2) 0.0254(19) 0.0006(16) 0.0175(17) -0.0005(16)
C28 0.027(2) 0.071(3) 0.048(3) -0.009(2) 0.013(2) 0.002(2)
C37 0.040(2) 0.041(2) 0.0223(19) 0.0051(16) 0.0159(17) 0.0066(17)
C30 0.045(3) 0.067(3) 0.049(3) 0.005(2) 0.033(2) 0.016(2)
C2 0.046(2) 0.0204(18) 0.057(3) 0.0038(17) 0.022(2) 0.0018(17)
C82 0.0202(17) 0.0355(19) 0.0217(17) 0.0053(14) 0.0103(14) 0.0006(14)
C18 0.046(2) 0.066(2) 0.063(2) 0.0182(18) 0.0249(17) -0.0069(18)
C79 0.027(2) 0.095(4) 0.042(3) 0.005(2) 0.016(2) 0.012(2)
C81 0.029(2) 0.050(2) 0.040(2) 0.0017(18) 0.0153(18) 0.0036(17)
C20 0.061(2) 0.088(3) 0.097(3) 0.023(2) 0.031(2) -0.016(2)
C12 0.108(5) 0.042(3) 0.082(4) 0.012(3) 0.054(4) -0.009(3)
C80 0.041(2) 0.061(3) 0.054(3) 0.007(2) 0.026(2) 0.017(2)
C73 0.035(2) 0.066(3) 0.067(3) -0.002(2) 0.023(2) -0.008(2)
C69 0.037(2) 0.035(2) 0.051(3) -0.0090(18) 0.016(2) -0.0081(17)
C44 0.045(2) 0.064(3) 0.024(2) 0.0020(18) 0.0170(19) -0.006(2)
C1 0.034(2) 0.0270(18) 0.034(2) 0.0015(15) 0.0107(17) -0.0038(16)
C66 0.054(2) 0.040(2) 0.028(2) -0.0015(16) 0.0236(19) -0.0094(18)
C35 0.071(3) 0.069(3) 0.032(2) 0.011(2) 0.029(2) 0.033(3)
C29 0.031(2) 0.073(3) 0.068(3) -0.002(2) 0.033(2) 0.009(2)
C84 0.0279(19) 0.052(2) 0.0221(19) 0.0006(16) 0.0122(16) -0.0007(16)
C91 0.057(3) 0.099(4) 0.037(3) -0.022(3) 0.023(2) -0.006(3)
C70 0.034(2) 0.048(2) 0.040(2) 0.0026(18) 0.0171(19) -0.0028(18)
C74 0.064(3) 0.095(4) 0.125(4) 0.020(3) 0.051(3) -0.014(3)
C45 0.055(3) 0.105(4) 0.030(2) 0.012(2) 0.026(2) -0.001(3)
C36 0.060(3) 0.048(2) 0.034(2) 0.0007(19) 0.025(2) 0.013(2)
C46 0.054(3) 0.139(5) 0.045(3) 0.038(3) 0.025(3) 0.020(3)
C21 0.061(2) 0.083(3) 0.083(3) 0.024(2) 0.021(2) -0.018(2)
C63 0.073(3) 0.075(3) 0.081(4) -0.013(3) 0.059(3) -0.001(3)
C65 0.085(4) 0.057(3) 0.042(3) -0.009(2) 0.041(3) -0.021(3)
C59 0.133(5) 0.028(2) 0.056(3) 0.000(2) 0.044(3) -0.011(3)
C34 0.083(4) 0.067(3) 0.041(3) 0.028(2) 0.041(3) 0.024(3)
C19 0.065(2) 0.083(3) 0.089(3) 0.023(2) 0.040(2) -0.010(2)
C13 0.093(4) 0.065(3) 0.109(4) 0.031(3) 0.043(3) -0.007(3)
C16 0.064(3) 0.057(3) 0.035(2) 0.005(2) 0.021(2) 0.013(2)
C93 0.042(2) 0.047(2) 0.031(2) -0.0019(18) 0.0178(19) -0.0016(18)
C64 0.097(4) 0.062(3) 0.068(4) -0.024(3) 0.066(3) -0.027(3)
C92 0.050(3) 0.080(3) 0.032(2) -0.002(2) 0.019(2) 0.000(2)
C90 0.050(3) 0.070(3) 0.062(3) -0.037(3) 0.025(3) -0.004(2)
C75 0.063(3) 0.134(4) 0.097(4) -0.036(3) 0.025(3) -0.016(3)
C94 0.110(4) 0.173(5) 0.082(4) -0.011(3) 0.063(3) 0.021(4)
C14 0.084(3) 0.101(4) 0.064(3) 0.025(3) 0.036(3) -0.003(3)
C96 0.100(4) 0.166(5) 0.081(4) -0.042(4) 0.032(3) 0.014(4)
C9B 0.091(10) 0.115(9) 0.065(8) -0.007(8) 0.036(7) -0.011(8)
C6A 0.054(5) 0.056(5) 0.038(4) -0.005(4) 0.026(4) -0.012(4)
C95 0.101(3) 0.109(3) 0.084(3) -0.018(2) 0.051(2) 0.000(2)
C23A 0.061(6) 0.084(6) 0.082(6) 0.019(5) 0.034(5) -0.011(5)
C25A 0.078(8) 0.110(10) 0.141(12) 0.016(9) 0.060(8) 0.015(7)
C5C 0.054(2) 0.051(2) 0.043(2) -0.0105(18) 0.0274(19) -0.0224(18)
C7A 0.077(5) 0.094(6) 0.062(5) -0.022(5) 0.046(5) -0.011(5)
C8B 0.110(4) 0.124(4) 0.077(3) -0.043(3) 0.052(3) -0.040(3)
C2S 0.089(5) 0.104(5) 0.058(4) 0.009(3) 0.007(4) -0.012(4)
C1S 0.092(5) 0.098(5) 0.077(5) 0.010(4) 0.014(4) -0.009(4)
C3S 0.095(5) 0.119(5) 0.054(4) 0.010(4) 0.012(4) 0.009(4)
C8S 0.098(7) 0.082(6) 0.118(8) -0.015(7) 0.033(6) 0.011(6)
C7S 0.104(8) 0.084(7) 0.137(9) -0.016(7) 0.026(7) 0.022(6)
C6S 0.122(8) 0.123(8) 0.153(9) -0.003(8) 0.031(8) 0.028(7)
C9S 0.116(8) 0.108(7) 0.146(9) 0.017(7) 0.020(7) 0.014(7)
C4S 0.122(8) 0.128(8) 0.156(10) 0.022(8) 0.018(8) 0.030(7)
C5S 0.112(8) 0.138(8) 0.157(10) 0.013(9) 0.030(8) 0.027(7)
C24A 0.090(9) 0.162(12) 0.185(13) 0.004(10) 0.044(8) -0.058(8)
C24B 0.065(8) 0.141(12) 0.129(11) -0.003(9) 0.043(8) 0.014(8)
C25B 0.095(9) 0.109(10) 0.185(13) -0.019(9) 0.079(9) -0.012(7)
C23B 0.065(6) 0.086(7) 0.095(7) -0.001(5) 0.042(5) -0.008(5)
C8C 0.110(4) 0.124(4) 0.077(3) -0.043(3) 0.052(3) -0.040(3)
C6B 0.056(9) 0.066(8) 0.073(8) -0.007(7) 0.029(6) -0.007(6)
C7B 0.104(10) 0.091(10) 0.104(9) -0.027(7) 0.058(7) 0.012(8)
C9C 0.064(10) 0.054(9) 0.055(8) -0.004(7) 0.024(7) -0.020(7)
C5B 0.054(2) 0.051(2) 0.043(2) -0.0105(18) 0.0274(19) -0.0224(18)
C8A 0.110(4) 0.124(4) 0.077(3) -0.043(3) 0.052(3) -0.040(3)
C10A 0.059(4) 0.061(5) 0.052(5) -0.017(4) 0.032(4) -0.018(4)
C9A 0.067(5) 0.075(5) 0.069(5) -0.031(4) 0.031(4) -0.027(4)
C7C 0.065(10) 0.075(10) 0.052(8) -0.003(7) 0.042(8) 0.010(7)
C6C 0.057(10) 0.054(10) 0.046(8) 0.013(7) 0.029(7) -0.008(7)
C10B 0.077(10) 0.072(9) 0.068(8) 0.003(6) 0.029(6) 0.001(8)
C10C 0.046(9) 0.052(9) 0.046(8) 0.003(6) 0.026(7) -0.010(7)

loop_
_atom_type_symbol
_atom_type_description
_atom_type_scat_dispersion_real
_atom_type_scat_dispersion_imag
_atom_type_scat_source
C C 0.0033 0.0016 'International Tables Vol C Tables 4.2.6.8 and 6.1.1.4'
H H 0.0000 0.0000 'International Tables Vol C Tables 4.2.6.8 and 6.1.1.4'
N N 0.0061 0.0033 'International Tables Vol C Tables 4.2.6.8 and 6.1.1.4'
P P 0.1023 0.0942 'International Tables Vol C Tables 4.2.6.8 and 6.1.1.4'
Rh Rh -1.1178 0.9187 'International Tables Vol C Tables 4.2.6.8 and 6.1.1.4'

loop_
_geom_angle_atom_site_label_1
_geom_angle_atom_site_label_2
_geom_angle_atom_site_label_3
_geom_angle
_geom_angle_site_symmetry_1
Rh1 Rh2 P4 88.90(2) .
Rh1 Rh2 H1 35.4(12) .
P4 Rh2 H1 120.6(12) .
N4 Rh2 Rh1 149.51(7) .
N4 Rh2 P4 61.76(7) .
N4 Rh2 N3 94.55(10) .
N4 Rh2 C83 83.67(12) .
N4 Rh2 H1 172.6(12) .
N3 Rh2 Rh1 96.30(7) .
N3 Rh2 P4 125.13(7) .
N3 Rh2 C83 165.14(11) .
N3 Rh2 H1 89.3(12) .
C83 Rh2 Rh1 92.53(10) .
C83 Rh2 P4 66.82(9) .
C83 Rh2 H1 91.0(12) .
C82 Rh2 Rh1 70.02(9) .
C82 Rh2 P4 37.76(9) .
C82 Rh2 N4 88.77(11) .
C82 Rh2 N3 155.19(12) .
C82 Rh2 C83 39.67(12) .
C82 Rh2 H1 90.3(12) .
Rh2 Rh1 H1 35.1(12) .
C86 Rh1 Rh2 89.55(10) .
C86 Rh1 H1 85.1(12) .
N1 Rh1 Rh2 100.21(8) .
N1 Rh1 C86 158.23(12) .
N1 Rh1 C87 163.22(12) .
N1 Rh1 N2 82.91(12) .
N1 Rh1 H1 91.8(12) .
C87 Rh1 Rh2 73.64(9) .
C87 Rh1 C86 38.54(13) .
C87 Rh1 N2 96.10(13) .
C87 Rh1 H1 91.5(12) .
N2 Rh1 Rh2 154.56(9) .
N2 Rh1 C86 96.61(13) .
N2 Rh1 H1 169.8(12) .
N3 P2 C26 114.79(14) .
N3 P2 C32 106.77(15) .
N3 P2 C4 118.13(15) .
C32 P2 C26 107.00(15) .
C4 P2 C26 102.10(15) .
C4 P2 C32 107.41(16) .
C5A P1 C11 107.06(19) .
N2 P1 C5A 113.75(19) .
N2 P1 C11 114.48(18) .
N2 P1 C1 104.28(16) .
C1 P1 C5A 110.56(18) .
C1 P1 C11 106.46(18) .
N6 P4 Rh2 90.41(11) .
N6 P4 C54 118.74(15) .
N6 P4 C76 107.01(15) .
N6 P4 C82 101.81(15) .
C54 P4 Rh2 73.15(11) .
C54 P4 C76 108.97(16) .
C54 P4 C82 106.26(15) .
C76 P4 Rh2 157.37(11) .
C82 P4 Rh2 46.29(11) .
C82 P4 C76 114.19(15) .
C55 P3 C61 106.88(16) .
N5 P3 C55 115.33(15) .
N5 P3 C51 113.88(15) .
N5 P3 C61 112.49(17) .
C51 P3 C55 103.34(15) .
C51 P3 C61 103.83(16) .
C54 N4 Rh2 110.8(2) .
C51 N4 Rh2 143.7(2) .
C51 N4 C54 105.5(3) .
Rh1 C86 H86 86.8 .
C87 C86 Rh1 67.72(19) .
C87 C86 H86 120.0 .
C87 C86 C85 120.0(3) .
C85 C86 Rh1 115.8(2) .
C85 C86 H86 120.0 .
C4 N1 Rh1 133.6(2) .
C4 N1 C1 105.7(3) .
C1 N1 Rh1 118.4(2) .
P4 N6 H6 112(3) .
C88 N6 P4 130.3(2) .
C88 N6 H6 115(3) .
C54 C53 H53 127.0 .
C52 C53 H53 127.0 .
C52 C53 C54 106.1(3) .
C27 C26 P2 120.7(3) .
C27 C26 C31 118.4(3) .
C31 C26 P2 120.8(3) .
P2 N3 Rh2 115.48(14) .
C38 N3 Rh2 114.99(19) .
C38 N3 P2 121.6(2) .
C55 C56 H56 119.5 .
C57 C56 H56 119.5 .
C57 C56 C55 121.0(4) .
C56 C55 P3 117.4(3) .
C60 C55 P3 122.7(3) .
C60 C55 C56 119.6(3) .
C33 C32 P2 120.0(3) .
C37 C32 P2 119.5(2) .
C37 C32 C33 120.4(3) .
C38 C39 H39 119.8 .
C38 C39 C40 120.4(3) .
C40 C39 H39 119.8 .
Rh1 C87 H87 91.8 .
C86 C87 Rh1 73.7(2) .
C86 C87 H87 120.8 .
C86 C87 C82 118.5(3) .
C82 C87 Rh1 104.3(2) .
C82 C87 H87 120.8 .
N4 C54 P4 113.9(2) .
N4 C54 C53 111.1(3) .
C53 C54 P4 134.5(3) .
N1 C4 P2 119.7(2) .
N1 C4 C3 110.5(3) .
C3 C4 P2 129.5(3) .
N5 C67 C68 125.5(3) .
N5 C67 C72 118.2(3) .
C68 C67 C72 116.3(3) .
C26 C27 H27 119.6 .
C28 C27 C26 120.8(4) .
C28 C27 H27 119.6 .
C67 N5 P3 129.9(2) .
C76 C77 H77 120.4 .
C78 C77 H77 120.4 .
C78 C77 C76 119.1(4) .
Rh2 C83 H83 89.6 .
C82 C83 Rh2 68.51(18) .
C82 C83 H83 120.6 .
C82 C83 C84 118.7(3) .
C84 C83 Rh2 112.0(2) .
C84 C83 H83 120.6 .
C67 C68 H68 119.3 .
C69 C68 C67 121.4(3) .
C69 C68 H68 119.3 .
C6A C5A P1 121.9(4) .
C6A C5A C10A 120.4(5) .
C10A C5A P1 117.5(4) .
C77 C76 P4 120.7(3) .
C81 C76 P4 119.9(3) .
C81 C76 C77 119.0(3) .
C39 C38 N3 121.6(3) .
C39 C38 C43 118.4(3) .
C43 C38 N3 119.9(3) .
C4 C3 H3 126.8 .
C4 C3 C2 106.4(3) .
C2 C3 H3 126.8 .
C61 C62 H62 120.0 .
C61 C62 C63 119.9(4) .
C63 C62 H62 120.0 .
N4 C51 P3 123.0(2) .
N4 C51 C52 110.4(3) .
C52 C51 P3 124.3(3) .
C86 C85 H85 119.5 .
C84 C85 C86 120.9(3) .
C84 C85 H85 119.5 .
C39 C40 H40 119.1 .
C41 C40 C39 121.8(3) .
C41 C40 H40 119.1 .
C17 C22 H22 119.6 .
C17 C22 C21 120.9(5) .
C21 C22 H22 119.6 .
C16 C15 H15 120.5 .
C14 C15 H15 120.5 .
C14 C15 C16 119.1(5) .
C26 C31 H31 119.9 .
C30 C31 C26 120.2(4) .
C30 C31 H31 119.9 .
C62 C61 P3 122.0(3) .
C66 C61 P3 118.4(3) .
C66 C61 C62 119.6(4) .
C57 C58 H58 120.2 .
C59 C58 H58 120.2 .
C59 C58 C57 119.6(4) .
C38 C43 H43 119.8 .
C42 C43 C38 120.4(3) .
C42 C43 H43 119.8 .
C43 C42 H42 119.0 .
C43 C42 C41 122.0(3) .
C41 C42 H42 119.0 .
C22 C17 N2 118.9(4) .
C18 C17 C22 118.3(4) .
C18 C17 N2 122.8(4) .
C32 C33 H33 120.5 .
C32 C33 C34 119.1(4) .
C34 C33 H33 120.5 .
C67 C72 H72 119.4 .
C71 C72 C67 121.1(3) .
C71 C72 H72 119.4 .
C55 C60 H60 120.1 .
C55 C60 C59 119.8(4) .
C59 C60 H60 120.1 .
C53 C52 C51 107.0(3) .
C53 C52 H52 126.5 .
C51 C52 H52 126.5 .
C77 C78 H78 119.5 .
C79 C78 C77 121.1(4) .
C79 C78 H78 119.5 .
P1 N2 Rh1 114.16(16) .
C17 N2 Rh1 122.6(3) .
C17 N2 P1 121.5(3) .
C56 C57 C58 119.6(4) .
C56 C57 H57 120.2 .
C58 C57 H57 120.2 .
C88 C89 H89 120.4 .
C88 C89 C90 119.2(4) .
C90 C89 H89 120.4 .
C12 C11 P1 124.7(3) .
C12 C11 C16 120.4(4) .
C16 C11 P1 114.9(3) .
C72 C71 H71 118.5 .
C72 C71 C70 122.9(4) .
C70 C71 H71 118.5 .
C89 C88 N6 118.5(3) .
C89 C88 C93 118.6(3) .
C93 C88 N6 122.9(3) .
C40 C41 C42 117.0(3) .
C40 C41 C44 121.0(3) .
C42 C41 C44 121.9(3) .
C27 C28 H28 120.0 .
C29 C28 C27 120.1(4) .
C29 C28 H28 120.0 .
C32 C37 H37 120.4 .
C32 C37 C36 119.1(3) .
C36 C37 H37 120.4 .
C31 C30 H30 119.8 .
C29 C30 C31 120.5(4) .
C29 C30 H30 119.8 .
C3 C2 H2 126.6 .
C1 C2 C3 106.7(3) .
C1 C2 H2 126.6 .
P4 C82 Rh2 95.95(14) .
C87 C82 Rh2 111.5(2) .
C87 C82 P4 116.3(2) .
C83 C82 Rh2 71.82(18) .
C83 C82 P4 123.5(2) .
C83 C82 C87 119.5(3) .
C17 C18 H18 119.6 .
C17 C18 C19 120.7(5) .
C19 C18 H18 119.6 .
C78 C79 H79 120.1 .
C78 C79 C80 119.8(4) .
C80 C79 H79 120.1 .
C76 C81 H81 119.5 .
C80 C81 C76 120.9(4) .
C80 C81 H81 119.5 .
C21 C20 C19 117.7(5) .
C21 C20 C23A 113.1(7) .
C21 C20 C23B 130.5(7) .
C19 C20 C23A 128.0(6) .
C19 C20 C23B 109.6(7) .
C11 C12 H12 121.3 .
C11 C12 C13 117.5(5) .
C13 C12 H12 121.3 .
C79 C80 C81 120.0(4) .
C79 C80 H80 120.0 .
C81 C80 H80 120.0 .
C70 C73 H73 107.6 .
C70 C73 C74 110.3(4) .
C70 C73 C75 112.1(4) .
C74 C73 H73 107.6 .
C75 C73 H73 107.6 .
C75 C73 C74 111.5(5) .
C68 C69 H69 118.8 .
C68 C69 C70 122.4(4) .
C70 C69 H69 118.8 .
C41 C44 H44 107.4 .
C41 C44 C45 113.4(3) .
C41 C44 C46 110.2(3) .
C45 C44 H44 107.4 .
C45 C44 C46 110.8(4) .
C46 C44 H44 107.4 .
N1 C1 P1 115.3(3) .
N1 C1 C2 110.6(3) .
C2 C1 P1 133.9(3) .
C61 C66 H66 119.9 .
C61 C66 C65 120.2(4) .
C65 C66 H66 119.9 .
C36 C35 H35 120.0 .
C34 C35 H35 120.0 .
C34 C35 C36 120.1(4) .
C28 C29 H29 120.0 .
C30 C29 C28 120.0(4) .
C30 C29 H29 120.0 .
C83 C84 H84 119.3 .
C85 C84 C83 121.5(3) .
C85 C84 H84 119.3 .
C92 C91 C90 117.2(4) .
C92 C91 C95 120.0(5) .
C90 C91 C95 122.8(5) .
C71 C70 C73 122.0(4) .
C71 C70 C69 115.8(4) .
C69 C70 C73 122.1(4) .
C73 C74 H74A 109.5 .
C73 C74 H74B 109.5 .
C73 C74 H74C 109.5 .
H74A C74 H74B 109.5 .
H74A C74 H74C 109.5 .
H74B C74 H74C 109.5 .
C44 C45 H45A 109.5 .
C44 C45 H45B 109.5 .
C44 C45 H45C 109.5 .
H45A C45 H45B 109.5 .
H45A C45 H45C 109.5 .
H45B C45 H45C 109.5 .
C37 C36 H36 119.6 .
C35 C36 C37 120.7(4) .
C35 C36 H36 119.6 .
C44 C46 H46A 109.5 .
C44 C46 H46B 109.5 .
C44 C46 H46C 109.5 .
H46A C46 H46B 109.5 .
H46A C46 H46C 109.5 .
H46B C46 H46C 109.5 .
C22 C21 H21 119.4 .
C20 C21 C22 121.1(5) .
C20 C21 H21 119.4 .
C62 C63 H63 119.9 .
C64 C63 C62 120.3(5) .
C64 C63 H63 119.9 .
C66 C65 H65 120.2 .
C64 C65 C66 119.6(5) .
C64 C65 H65 120.2 .
C58 C59 C60 120.4(4) .
C58 C59 H59 119.8 .
C60 C59 H59 119.8 .
C33 C34 H34 119.7 .
C35 C34 C33 120.7(4) .
C35 C34 H34 119.7 .
C18 C19 C20 121.1(5) .
C18 C19 H19 119.4 .
C20 C19 H19 119.4 .
C12 C13 H13 120.7 .
C14 C13 C12 118.7(5) .
C14 C13 H13 120.7 .
C15 C16 C11 121.3(5) .
C15 C16 H16 119.3 .
C11 C16 H16 119.3 .
C88 C93 H93 119.5 .
C92 C93 C88 121.1(4) .
C92 C93 H93 119.5 .
C63 C64 C65 120.4(4) .
C63 C64 H64 119.8 .
C65 C64 H64 119.8 .
C91 C92 C93 121.3(4) .
C91 C92 H92 119.4 .
C93 C92 H92 119.4 .
C89 C90 H90 118.7 .
C91 C90 C89 122.6(4) .
C91 C90 H90 118.7 .
C73 C75 H75A 109.5 .
C73 C75 H75B 109.5 .
C73 C75 H75C 109.5 .
H75A C75 H75B 109.5 .
H75A C75 H75C 109.5 .
H75B C75 H75C 109.5 .
H94A C94 H94B 109.5 .
H94A C94 H94C 109.5 .
H94B C94 H94C 109.5 .
C95 C94 H94A 109.5 .
C95 C94 H94B 109.5 .
C95 C94 H94C 109.5 .
C15 C14 C13 122.8(5) .
C15 C14 H14 118.6 .
C13 C14 H14 118.6 .
H96A C96 H96B 109.5 .
H96A C96 H96C 109.5 .
H96B C96 H96C 109.5 .
C95 C96 H96A 109.5 .
C95 C96 H96B 109.5 .
C95 C96 H96C 109.5 .
C8B C9B H9B 123.9 .
C8B C9B C10B 112.2(19) .
C10B C9B H9B 123.9 .
C5A C6A H6A 119.0 .
C7A C6A C5A 122.1(7) .
C7A C6A H6A 119.0 .
C91 C95 H95 100.9 .
C94 C95 C91 112.3(6) .
C94 C95 H95 100.9 .
C96 C95 C91 117.2(6) .
C96 C95 C94 120.0(6) .
C96 C95 H95 100.9 .
C20 C23A H23A 105.8 .
C20 C23A C25A 97.8(9) .
C25A C23A H23A 105.8 .
C24A C23A C20 120.8(10) .
C24A C23A H23A 105.8 .
C24A C23A C25A 119.4(13) .
C23A C25A H25A 109.5 .
C23A C25A H25B 109.5 .
C23A C25A H25C 109.5 .
H25A C25A H25B 109.5 .
H25A C25A H25C 109.5 .
H25B C25A H25C 109.5 .
C6A C7A H7A 121.1 .
C9B C8B H8B 118.7 .
C9B C8B C7B 122.6(15) .
C7B C8B H8B 118.7 .
C1S C2S H2S 120.4 .
C1S C2S C3S 119.2(6) .
C3S C2S H2S 120.4 .
C2S C1S H1S 120.0 .
C3S C1S C2S 120.1(7) 2_655
C3S C1S H1S 120.0 2_655
C2S C3S H3S 119.7 .
C1S C3S C2S 120.7(7) 2_655
C1S C3S H3S 119.7 2_655
C7S C8S H8S 116.4 .
C7S C8S C9S 127.2(17) .
C9S C8S H8S 116.4 .
C8S C7S H7S 120.8 .
C8S C7S C6S 118.5(17) .
C6S C7S H7S 120.8 .
C7S C6S H6S 122.8 .
C7S C6S C5S 114.4(17) .
C5S C6S H6S 122.8 .
C8S C9S H9S 122.6 .
C8S C9S C4S 114.8(17) .
C4S C9S H9S 122.6 .
C9S C4S H4S 121.1 .
C9S C4S C5S 117.9(19) .
C5S C4S H4S 121.1 .
C6S C5S H5S 116.7 .
C4S C5S C6S 127(2) .
C4S C5S H5S 116.7 .
C23A C24A H24A 109.5 .
C23A C24A H24B 109.5 .
C23A C24A H24C 109.5 .
H24A C24A H24B 109.5 .
H24A C24A H24C 109.5 .
H24B C24A H24C 109.5 .
H24D C24B H24E 109.5 .
H24D C24B H24F 109.5 .
H24E C24B H24F 109.5 .
C23B C24B H24D 109.5 .
C23B C24B H24E 109.5 .
C23B C24B H24F 109.5 .
H25D C25B H25E 109.5 .
H25D C25B H25F 109.5 .
H25E C25B H25F 109.5 .
C23B C25B H25D 109.5 .
C23B C25B H25E 109.5 .
C23B C25B H25F 109.5 .
C20 C23B H23B 107.5 .
C24B C23B C20 105.8(11) .
C24B C23B C25B 106.1(15) .
C24B C23B H23B 107.5 .
C25B C23B C20 121.7(11) .
C25B C23B H23B 107.5 .
C7B C6B H6B 120.6 .
C8B C7B H7B 120.4 .
C6B C7B C8B 119.3(18) .
C6B C7B H7B 120.4 .
C10C C9C H9C 123.3 .
C5A C10A H10A 121.1 .
C9A C10A C5A 117.8(7) .
C9A C10A H10A 121.1 .
C10A C9A H9A 120.4 .
C6C C7C H7C 119.5 .
C7C C6C H6C 121.0 .
C9B C10B H10B 116.3 .
C9C C10C H10C 117.3 .

loop_
_geom_bond_atom_site_label_1
_geom_bond_atom_site_label_2
_geom_bond_distance
_geom_bond_site_symmetry_2
Rh2 Rh1 2.7689(7) .
Rh2 P4 2.8703(11) .
Rh2 N4 2.103(3) .
Rh2 N3 2.118(3) .
Rh2 C83 2.130(3) .
Rh2 C82 2.086(3) .
Rh2 H1 1.69(3) .
Rh1 C86 2.170(4) .
Rh1 N1 2.060(3) .
Rh1 C87 2.091(3) .
Rh1 N2 2.120(3) .
Rh1 H1 1.70(3) .
P2 C26 1.809(3) .
P2 N3 1.600(3) .
P2 C32 1.802(3) .
P2 C4 1.775(3) .
P1 C5A 1.799(4) .
P1 N2 1.598(3) .
P1 C11 1.800(4) .
P1 C1 1.767(4) .
P4 N6 1.654(3) .
P4 C54 1.753(3) .
P4 C76 1.802(3) .
P4 C82 1.767(3) .
P3 C55 1.818(3) .
P3 N5 1.567(3) .
P3 C51 1.784(3) .
P3 C61 1.822(4) .
N4 C54 1.382(4) .
N4 C51 1.357(4) .
C86 H86 0.9500 .
C86 C87 1.408(5) .
C86 C85 1.450(5) .
N1 C4 1.369(4) .
N1 C1 1.374(4) .
N6 C88 1.406(4) .
N6 H6 0.892(10) .
C53 H53 0.9500 .
C53 C54 1.387(5) .
C53 C52 1.386(5) .
C26 C27 1.384(5) .
C26 C31 1.395(5) .
N3 C38 1.436(4) .
C56 H56 0.9500 .
C56 C55 1.387(5) .
C56 C57 1.376(5) .
C55 C60 1.373(5) .
C32 C33 1.387(5) .
C32 C37 1.386(5) .
C39 H39 0.9500 .
C39 C38 1.384(5) .
C39 C40 1.392(5) .
C87 H87 0.9500 .
C87 C82 1.474(5) .
C4 C3 1.392(5) .
C67 N5 1.386(4) .
C67 C68 1.399(5) .
C67 C72 1.402(5) .
C27 H27 0.9500 .
C27 C28 1.379(5) .
C77 H77 0.9500 .
C77 C76 1.391(5) .
C77 C78 1.389(6) .
C83 H83 0.9500 .
C83 C82 1.431(5) .
C83 C84 1.446(5) .
C68 H68 0.9500 .
C68 C69 1.381(5) .
C5A C6A 1.389(7) .
C5A C10A 1.417(7) .
C76 C81 1.380(5) .
C38 C43 1.387(4) .
C3 H3 0.9500 .
C3 C2 1.395(5) .
C62 H62 0.9500 .
C62 C61 1.390(6) .
C62 C63 1.391(6) .
C51 C52 1.404(5) .
C85 H85 0.9500 .
C85 C84 1.353(5) .
C40 H40 0.9500 .
C40 C41 1.378(5) .
C22 H22 0.9500 .
C22 C17 1.385(6) .
C22 C21 1.387(7) .
C15 H15 0.9500 .
C15 C16 1.363(6) .
C15 C14 1.338(8) .
C31 H31 0.9500 .
C31 C30 1.379(5) .
C61 C66 1.377(5) .
C58 H58 0.9500 .
C58 C57 1.388(6) .
C58 C59 1.383(7) .
C43 H43 0.9500 .
C43 C42 1.381(5) .
C42 H42 0.9500 .
C42 C41 1.389(5) .
C17 N2 1.433(5) .
C17 C18 1.376(6) .
C33 H33 0.9500 .
C33 C34 1.402(6) .
C72 H72 0.9500 .
C72 C71 1.381(5) .
C60 H60 0.9500 .
C60 C59 1.393(6) .
C52 H52 0.9500 .
C78 H78 0.9500 .
C78 C79 1.365(7) .
C57 H57 0.9500 .
C89 H89 0.9500 .
C89 C88 1.386(5) .
C89 C90 1.393(6) .
C11 C12 1.374(6) .
C11 C16 1.397(5) .
C71 H71 0.9500 .
C71 C70 1.381(5) .
C88 C93 1.387(5) .
C41 C44 1.515(5) .
C28 H28 0.9500 .
C28 C29 1.372(6) .
C37 H37 0.9500 .
C37 C36 1.392(5) .
C30 H30 0.9500 .
C30 C29 1.371(6) .
C2 H2 0.9500 .
C2 C1 1.382(5) .
C18 H18 0.9500 .
C18 C19 1.382(6) .
C79 H79 0.9500 .
C79 C80 1.368(6) .
C81 H81 0.9500 .
C81 C80 1.378(5) .
C20 C21 1.370(7) .
C20 C19 1.398(7) .
C20 C23A 1.525(13) .
C20 C23B 1.629(15) .
C12 H12 0.9500 .
C12 C13 1.443(7) .
C80 H80 0.9500 .
C73 H73 1.0000 .
C73 C70 1.511(5) .
C73 C74 1.526(7) .
C73 C75 1.520(7) .
C69 H69 0.9500 .
C69 C70 1.394(5) .
C44 H44 1.0000 .
C44 C45 1.515(6) .
C44 C46 1.523(6) .
C66 H66 0.9500 .
C66 C65 1.405(5) .
C35 H35 0.9500 .
C35 C36 1.378(6) .
C35 C34 1.360(6) .
C29 H29 0.9500 .
C84 H84 0.9500 .
C91 C92 1.377(7) .
C91 C90 1.384(7) .
C91 C95 1.522(7) .
C74 H74A 0.9800 .
C74 H74B 0.9800 .
C74 H74C 0.9800 .
C45 H45A 0.9800 .
C45 H45B 0.9800 .
C45 H45C 0.9800 .
C36 H36 0.9500 .
C46 H46A 0.9800 .
C46 H46B 0.9800 .
C46 H46C 0.9800 .
C21 H21 0.9500 .
C63 H63 0.9500 .
C63 C64 1.371(7) .
C65 H65 0.9500 .
C65 C64 1.375(7) .
C59 H59 0.9500 .
C34 H34 0.9500 .
C19 H19 0.9500 .
C13 H13 0.9500 .
C13 C14 1.380(8) .
C16 H16 0.9500 .
C93 H93 0.9500 .
C93 C92 1.384(5) .
C64 H64 0.9500 .
C92 H92 0.9500 .
C90 H90 0.9500 .
C75 H75A 0.9800 .
C75 H75B 0.9800 .
C75 H75C 0.9800 .
C94 H94A 0.9800 .
C94 H94B 0.9800 .
C94 H94C 0.9800 .
C94 C95 1.451(8) .
C14 H14 0.9500 .
C96 H96A 0.9800 .
C96 H96B 0.9800 .
C96 H96C 0.9800 .
C96 C95 1.351(9) .
C9B H9B 0.9500 .
C9B C8B 1.374(10) .
C9B C10B 1.392(10) .
C6A H6A 0.9500 .
C6A C7A 1.386(7) .
C95 H95 1.0000 .
C23A H23A 1.0000 .
C23A C25A 1.557(9) .
C23A C24A 1.516(9) .
C25A H25A 0.9800 .
C25A H25B 0.9800 .
C25A H25C 0.9800 .
C7A H7A 0.9500 .
C8B H8B 0.9500 .
C8B C7B 1.406(10) .
C2S H2S 0.9500 .
C2S C1S 1.376(9) .
C2S C3S 1.392(9) .
C1S H1S 0.9500 .
C1S C3S 1.352(8) 2_655
C3S C1S 1.352(8) 2_655
C3S H3S 0.9500 .
C8S H8S 0.9500 .
C8S C7S 1.373(5) .
C8S C9S 1.376(5) .
C7S H7S 0.9500 .
C7S C6S 1.380(5) .
C6S H6S 0.9500 .
C6S C5S 1.388(5) .
C9S H9S 0.9500 .
C9S C4S 1.384(5) .
C4S H4S 0.9500 .
C4S C5S 1.388(5) .
C5S H5S 0.9500 .
C24A H24A 0.9800 .
C24A H24B 0.9800 .
C24A H24C 0.9800 .
C24B H24D 0.9800 .
C24B H24E 0.9800 .
C24B H24F 0.9800 .
C24B C23B 1.53(2) .
C25B H25D 0.9800 .
C25B H25E 0.9800 .
C25B H25F 0.9800 .
C25B C23B 1.56(2) .
C23B H23B 1.0000 .
C6B H6B 0.9500 .
C6B C7B 1.402(10) .
C7B H7B 0.9500 .
C9C H9C 0.9500 .
C9C C10C 1.393(10) .
C10A H10A 0.9500 .
C10A C9A 1.400(7) .
C9A H9A 0.9500 .
C7C H7C 0.9500 .
C7C C6C 1.384(10) .
C6C H6C 0.9500 .
C10B H10B 0.9500 .
C10C H10C 0.9500 .

loop_
_geom_torsion_atom_site_label_1
_geom_torsion_atom_site_label_2
_geom_torsion_atom_site_label_3
_geom_torsion_atom_site_label_4
_geom_torsion
_geom_torsion_site_symmetry_4
Rh2 P4 N6 C88 131.2(3) .
Rh2 P4 C54 N4 4.6(2) .
Rh2 P4 C54 C53 175.3(4) .
Rh2 P4 C76 C77 120.3(3) .
Rh2 P4 C76 C81 -52.0(5) .
Rh2 P4 C82 C87 117.6(3) .
Rh2 P4 C82 C83 -72.1(3) .
Rh2 N4 C54 P4 -6.4(3) .
Rh2 N4 C54 C53 -179.3(2) .
Rh2 N4 C51 P3 14.8(5) .
Rh2 N4 C51 C52 178.2(3) .
Rh2 N3 C38 C39 76.1(3) .
Rh2 N3 C38 C43 -99.7(3) .
Rh2 C83 C82 P4 85.0(2) .
Rh2 C83 C82 C87 -104.9(3) .
Rh2 C83 C84 C85 70.8(4) .
Rh1 C86 C87 C82 97.8(3) .
Rh1 C86 C85 C84 -74.5(4) .
Rh1 N1 C4 P2 12.8(4) .
Rh1 N1 C4 C3 -161.2(3) .
Rh1 N1 C1 P1 -11.3(4) .
Rh1 N1 C1 C2 164.2(3) .
Rh1 C87 C82 Rh2 7.1(3) .
Rh1 C87 C82 P4 -101.5(2) .
Rh1 C87 C82 C83 87.7(3) .
P2 C26 C27 C28 -179.1(3) .
P2 C26 C31 C30 178.9(3) .
P2 N3 C38 C39 -71.4(4) .
P2 N3 C38 C43 112.7(3) .
P2 C32 C33 C34 -179.8(3) .
P2 C32 C37 C36 179.4(3) .
P2 C4 C3 C2 -173.3(3) .
P1 C5A C6A C7A 179.9(7) .
P1 C5A C10A C9A -175.5(6) .
P1 C11 C12 C13 178.9(4) .
P1 C11 C16 C15 -178.5(4) .
P4 N6 C88 C89 -176.6(3) .
P4 N6 C88 C93 4.5(5) .
P4 C76 C81 C80 173.7(3) .
P3 C55 C60 C59 -174.4(4) .
P3 C51 C52 C53 162.9(3) .
P3 C61 C66 C65 177.9(3) .
N4 C51 C52 C53 -0.3(4) .
C86 C87 C82 Rh2 -71.9(3) .
C86 C87 C82 P4 179.4(3) .
C86 C87 C82 C83 8.7(5) .
C86 C85 C84 C83 4.7(5) .
N1 C4 C3 C2 0.0(4) .
N6 P4 C54 N4 85.5(3) .
N6 P4 C54 C53 -103.8(4) .
N6 P4 C76 C77 -18.5(3) .
N6 P4 C76 C81 169.1(3) .
N6 P4 C82 Rh2 -79.06(15) .
N6 P4 C82 C87 38.5(3) .
N6 P4 C82 C83 -151.2(3) .
N6 C88 C93 C92 179.4(4) .
C26 P2 N3 Rh2 163.83(14) .
C26 P2 N3 C38 -48.7(3) .
C26 P2 C32 C33 95.9(3) .
C26 P2 C32 C37 -84.1(3) .
C26 P2 C4 N1 172.4(3) .
C26 P2 C4 C3 -14.8(4) .
C26 C27 C28 C29 0.6(7) .
C26 C31 C30 C29 0.0(6) .
N3 P2 C26 C27 -127.2(3) .
N3 P2 C26 C31 55.0(3) .
N3 P2 C32 C33 -140.7(3) .
N3 P2 C32 C37 39.3(3) .
N3 P2 C4 N1 45.5(3) .
N3 P2 C4 C3 -141.7(3) .
N3 C38 C43 C42 175.1(3) .
C56 C55 C60 C59 0.3(6) .
C55 P3 N5 C67 -33.6(4) .
C55 P3 C51 N4 177.2(3) .
C55 P3 C51 C52 16.0(3) .
C55 P3 C61 C62 -68.1(3) .
C55 P3 C61 C66 115.3(3) .
C55 C56 C57 C58 -0.4(6) .
C55 C60 C59 C58 -0.9(8) .
C32 P2 C26 C27 -9.0(3) .
C32 P2 C26 C31 173.3(3) .
C32 P2 N3 Rh2 45.44(19) .
C32 P2 N3 C38 -167.1(2) .
C32 P2 C4 N1 -75.2(3) .
C32 P2 C4 C3 97.6(4) .
C32 C33 C34 C35 0.3(7) .
C32 C37 C36 C35 0.5(6) .
C39 C38 C43 C42 -0.9(5) .
C39 C40 C41 C42 -1.8(6) .
C39 C40 C41 C44 174.7(4) .
C87 C86 C85 C84 3.5(5) .
C54 P4 N6 C88 60.2(3) .
C54 P4 C76 C77 -148.1(3) .
C54 P4 C76 C81 39.6(3) .
C54 P4 C82 Rh2 45.87(17) .
C54 P4 C82 C87 163.4(2) .
C54 P4 C82 C83 -26.2(3) .
C54 N4 C51 P3 -162.8(2) .
C54 N4 C51 C52 0.7(4) .
C54 C53 C52 C51 -0.2(4) .
C4 P2 C26 C27 103.7(3) .
C4 P2 C26 C31 -74.0(3) .
C4 P2 N3 Rh2 -75.6(2) .
C4 P2 N3 C38 71.8(3) .
C4 P2 C32 C33 -13.1(3) .
C4 P2 C32 C37 166.9(3) .
C4 N1 C1 P1 -176.4(2) .
C4 N1 C1 C2 -0.9(4) .
C4 C3 C2 C1 -0.5(4) .
C67 C68 C69 C70 0.7(6) .
C67 C72 C71 C70 -0.4(6) .
C27 C26 C31 C30 1.1(5) .
C27 C28 C29 C30 0.5(7) .
N5 P3 C55 C56 -58.4(3) .
N5 P3 C55 C60 116.4(3) .
N5 P3 C51 N4 -57.0(3) .
N5 P3 C51 C52 141.8(3) .
N5 P3 C61 C62 164.4(3) .
N5 P3 C61 C66 -12.2(3) .
N5 C67 C68 C69 177.5(3) .
N5 C67 C72 C71 -177.7(3) .
C77 C76 C81 C80 1.2(6) .
C77 C78 C79 C80 0.7(7) .
C68 C67 N5 P3 -12.5(5) .
C68 C67 C72 C71 2.1(5) .
C68 C69 C70 C71 1.1(6) .
C68 C69 C70 C73 -178.6(4) .
C5A P1 N2 Rh1 139.42(18) .
C5A P1 N2 C17 -55.2(4) .
C5A P1 C11 C12 -4.1(5) .
C5A P1 C11 C16 177.7(3) .
C5A P1 C1 N1 -128.1(3) .
C5A P1 C1 C2 57.8(5) .
C76 P4 N6 C88 -63.5(3) .
C76 P4 C54 N4 -151.7(2) .
C76 P4 C54 C53 19.0(4) .
C76 P4 C82 Rh2 166.01(14) .
C76 P4 C82 C87 -76.4(3) .
C76 P4 C82 C83 93.9(3) .
C76 C77 C78 C79 0.6(6) .
C76 C81 C80 C79 0.1(6) .
C38 C39 C40 C41 0.8(6) .
C38 C43 C42 C41 -0.1(6) .
C3 C2 C1 P1 175.3(3) .
C3 C2 C1 N1 0.9(4) .
C62 C61 C66 C65 1.3(6) .
C62 C63 C64 C65 0.5(7) .
C51 P3 C55 C56 66.5(3) .
C51 P3 C55 C60 -118.7(3) .
C51 P3 N5 C67 -152.9(3) .
C51 P3 C61 C62 40.8(3) .
C51 P3 C61 C66 -135.8(3) .
C51 N4 C54 P4 172.0(2) .
C51 N4 C54 C53 -0.9(4) .
C85 C86 C87 Rh1 -107.8(3) .
C85 C86 C87 C82 -10.1(5) .
C40 C39 C38 N3 -175.4(3) .
C40 C39 C38 C43 0.5(5) .
C40 C41 C44 C45 138.3(4) .
C40 C41 C44 C46 -96.9(5) .
C22 C17 N2 Rh1 -81.5(5) .
C22 C17 N2 P1 114.3(4) .
C22 C17 C18 C19 -1.6(7) .
C31 C26 C27 C28 -1.4(6) .
C31 C30 C29 C28 -0.8(7) .
C61 P3 C55 C56 175.7(3) .
C61 P3 C55 C60 -9.5(4) .
C61 P3 N5 C67 89.3(3) .
C61 P3 C51 N4 65.7(3) .
C61 P3 C51 C52 -95.5(3) .
C61 C62 C63 C64 0.2(7) .
C61 C66 C65 C64 -0.6(6) .
C43 C42 C41 C40 1.4(6) .
C43 C42 C41 C44 -175.0(4) .
C42 C41 C44 C45 -45.5(5) .
C42 C41 C44 C46 79.4(5) .
C17 C22 C21 C20 2.8(9) .
C17 C18 C19 C20 0.4(9) .
C33 C32 C37 C36 -0.6(5) .
C72 C67 N5 P3 167.3(3) .
C72 C67 C68 C69 -2.3(5) .
C72 C71 C70 C73 178.4(4) .
C72 C71 C70 C69 -1.2(6) .
C52 C53 C54 P4 -170.2(3) .
C52 C53 C54 N4 0.7(4) .
C78 C77 C76 P4 -174.0(3) .
C78 C77 C76 C81 -1.5(6) .
C78 C79 C80 C81 -1.0(7) .
N2 P1 C5A C6A -123.0(5) .
N2 P1 C5A C10A 51.2(5) .
N2 P1 C11 C12 -131.1(4) .
N2 P1 C11 C16 50.7(4) .
N2 P1 C1 N1 -5.4(3) .
N2 P1 C1 C2 -179.5(4) .
N2 C17 C18 C19 -179.7(5) .
C57 C56 C55 P3 175.3(3) .
C57 C56 C55 C60 0.4(6) .
C57 C58 C59 C60 1.0(8) .
C89 C88 C93 C92 0.4(6) .
C11 P1 C5A C6A 109.6(5) .
C11 P1 C5A C10A -76.3(5) .
C11 P1 N2 Rh1 -97.0(2) .
C11 P1 N2 C17 68.4(4) .
C11 P1 C1 N1 116.0(3) .
C11 P1 C1 C2 -58.1(4) .
C11 C12 C13 C14 -1.1(9) .
C88 C89 C90 C91 0.6(7) .
C88 C93 C92 C91 0.2(7) .
C37 C32 C33 C34 0.2(6) .
C82 P4 N6 C88 176.4(3) .
C82 P4 C54 N4 -28.2(3) .
C82 P4 C54 C53 142.4(4) .
C82 P4 C76 C77 93.3(3) .
C82 P4 C76 C81 -79.0(3) .
C82 C83 C84 C85 -5.9(5) .
C18 C17 N2 Rh1 96.6(4) .
C18 C17 N2 P1 -67.6(5) .
C12 C11 C16 C15 3.2(7) .
C12 C13 C14 C15 5.5(10) .
C1 P1 C5A C6A -6.0(6) .
C1 P1 C5A C10A 168.1(4) .
C1 P1 N2 Rh1 18.9(2) .
C1 P1 N2 C17 -175.7(3) .
C1 P1 C11 C12 114.2(4) .
C1 P1 C11 C16 -64.0(4) .
C1 N1 C4 P2 174.6(2) .
C1 N1 C4 C3 0.6(4) .
C66 C65 C64 C63 -0.3(7) .
C84 C83 C82 Rh2 104.1(3) .
C84 C83 C82 P4 -170.9(3) .
C84 C83 C82 C87 -0.9(5) .
C74 C73 C70 C71 -109.6(5) .
C74 C73 C70 C69 70.1(6) .
C36 C35 C34 C33 -0.4(7) .
C21 C22 C17 N2 178.2(5) .
C21 C22 C17 C18 0.1(7) .
C21 C20 C19 C18 2.4(9) .
C21 C20 C23A C25A 91.0(11) .
C21 C20 C23A C24A -40.2(13) .
C21 C20 C23B C24B -14.0(18) .
C21 C20 C23B C25B 106.9(14) .
C63 C62 C61 P3 -177.6(3) .
C63 C62 C61 C66 -1.1(6) .
C59 C58 C57 C56 -0.3(7) .
C34 C35 C36 C37 0.0(7) .
C19 C20 C21 C22 -3.9(9) .
C19 C20 C23A C25A -102.0(11) .
C19 C20 C23A C24A 126.8(12) .
C19 C20 C23B C24B -176.6(11) .
C19 C20 C23B C25B -55.7(15) .
C16 C15 C14 C13 -5.4(9) .
C16 C11 C12 C13 -3.0(7) .
C92 C91 C90 C89 0.1(7) .
C92 C91 C95 C94 -111.7(7) .
C92 C91 C95 C96 103.4(8) .
C90 C89 C88 N6 -179.8(4) .
C90 C89 C88 C93 -0.8(6) .
C90 C91 C92 C93 -0.5(7) .
C90 C91 C95 C94 68.0(8) .
C90 C91 C95 C96 -76.9(8) .
C75 C73 C70 C71 125.6(5) .
C75 C73 C70 C69 -54.8(6) .
C14 C15 C16 C11 1.0(8) .
C9B C8B C7B C6B -18(4) .
C6A C5A C10A C9A -1.3(9) .
C95 C91 C92 C93 179.2(5) .
C95 C91 C90 C89 -179.6(5) .
C23A C20 C21 C22 164.6(7) .
C23A C20 C19 C18 -164.1(8) .
C23A C20 C23B C24B 50.6(13) .
C23A C20 C23B C25B 171(2) .
C1S C2S C3S C1S 0.0(10) 2_655
C3S C2S C1S C3S -0.9(9) 2_655
C8S C7S C6S C5S 7.0(18) .
C8S C9S C4S C5S 6(2) .
C7S C8S C9S C4S -4(2) .
C7S C6S C5S C4S -5.0(15) .
C9S C8S C7S C6S -3(2) .
C9S C4S C5S C6S -1.7(16) .
C23B C20 C21 C22 -165.4(9) .
C23B C20 C19 C18 167.5(8) .
C23B C20 C23A C25A -40.8(13) .
C23B C20 C23A C24A -172(2) .
C10A C5A C6A C7A 6.0(12) .
C10B C9B C8B C7B 20(3) .

loop_
_smtbx_masks_void_nr
_smtbx_masks_void_average_x
_smtbx_masks_void_average_y
_smtbx_masks_void_average_z
_smtbx_masks_void_volume
_smtbx_masks_void_count_electrons
1 0.000 0.320 0.250 168.6 45.5
2 0.000 0.680 0.750 168.6 45.6
3 0.111 0.333 0.701 9.2 0.4
4 0.111 0.667 0.201 9.2 0.4
5 0.389 0.167 0.299 9.2 0.4
6 0.389 0.833 0.799 9.2 0.4
7 0.500 0.180 0.750 168.6 45.6
8 0.500 0.820 0.250 168.6 45.5
9 0.611 0.167 0.201 9.2 0.4
10 0.611 0.833 0.701 9.2 0.4
11 0.889 0.333 0.799 9.2 0.4
12 0.889 0.667 0.299 9.2 0.4
